data_7249509
loop_
_publ_author_name
'Wang, Xue-Ting'
'Lv, Fang-Wen'
'Qin, Hang'
'Dai, Xin-Tong'
'Jin, Shan'
'Zheng, Xiu-Ying'

_publ_section_title
;
 Amplified circularly polarized luminescence of chiral lanthanide-based
 chains through helical assembly
;
_journal_issue 47
_journal_name_full CrystEngComm
_journal_page_first 6676
_journal_page_last 6682
_journal_paper_doi 10.1039/D4CE00957F
_journal_volume 26
_journal_year 2024
_chemical_absolute_configuration ad
_chemical_formula_moiety '0.5(C138 H126 N8 O32 Tb4), Cl O4, 0.5(H2 O)'
_chemical_formula_sum 'C69 H64 Cl N4 O20.5 Tb2'
_chemical_formula_weight 1630.53
_space_group_crystal_system monoclinic
_space_group_IT_number 4
_space_group_name_Hall 'P 2yb'
_space_group_name_H-M_alt 'P 1 21 1'
_atom_sites_solution_hydrogens mixed
_audit_creation_date 2024-07-19
_audit_creation_method
;
Olex2 1.2
(compiled 2018.05.29 svn.r3508 for OlexSys, GUI svn.r5506)
;
_audit_update_record
;
2024-08-27 deposited with the CCDC.	2024-10-28 downloaded from the CCDC.
;
_cell_angle_alpha 90
_cell_angle_beta 99.903(4)
_cell_angle_gamma 90
_cell_formula_units_Z 4
_cell_length_a 13.6917(7)
_cell_length_b 28.1150(14)
_cell_length_c 17.3468(9)
_cell_measurement_reflns_used 35514
_cell_measurement_temperature 120
_cell_measurement_theta_max 69.75
_cell_measurement_theta_min 3.14
_cell_volume 6578.0(6)
_computing_cell_refinement
;
X-Area Recipe 1.33.0.0 (STOE, 2015)
;
_computing_data_collection
;
X-Area Pilatus3_SV 1.31.153.0 (STOE, 2018)
;
_computing_data_reduction
;
X-Area Integrate 1.74.2.0 (STOE, 2018)
X-Area LANA 1.75.3.0 (STOE, 2018)
;
_computing_molecular_graphics 'Olex2 (Dolomanov et al., 2009)'
_computing_publication_material 'Olex2 (Dolomanov et al., 2009)'
_computing_structure_refinement 'XL (Sheldrick, 2008)'
_computing_structure_solution 'SHELXT 2018/2 (Sheldrick, 2018)'
_diffrn_ambient_temperature 120
_diffrn_detector_area_resol_mean 5.81
_diffrn_detector_type 'DECTRIS PILATUS 300K'
_diffrn_measured_fraction_theta_full 0.994
_diffrn_measured_fraction_theta_max 0.994
_diffrn_measurement_details
;
 1928 frames, detector distance = 40 mm
;
_diffrn_measurement_device 'Eulerian 4-circle diffractometer'
_diffrn_measurement_device_type 'STOE STADIVARI'
_diffrn_measurement_method 'rotation method, \w scans'
_diffrn_radiation_type CuK\a
_diffrn_radiation_wavelength 1.54186
_diffrn_reflns_av_R_equivalents 0.0611
_diffrn_reflns_av_unetI/netI 0.0768
_diffrn_reflns_Laue_measured_fraction_full 0.994
_diffrn_reflns_Laue_measured_fraction_max 0.994
_diffrn_reflns_limit_h_max 13
_diffrn_reflns_limit_h_min -16
_diffrn_reflns_limit_k_max 33
_diffrn_reflns_limit_k_min -31
_diffrn_reflns_limit_l_max 16
_diffrn_reflns_limit_l_min -20
_diffrn_reflns_number 61886
_diffrn_reflns_point_group_measured_fraction_full 0.948
_diffrn_reflns_point_group_measured_fraction_max 0.948
_diffrn_reflns_theta_full 66.500
_diffrn_reflns_theta_max 66.500
_diffrn_reflns_theta_min 3.026
_exptl_absorpt_coefficient_mu 11.481
_exptl_absorpt_correction_T_max 1.0000
_exptl_absorpt_correction_T_min 0.3771
_exptl_absorpt_correction_type multi-scan
_exptl_absorpt_process_details
;
STOE LANA, absorption correction by scaling of reflection intensities.
J. Koziskova, F. Hahn, J. Richter, J. Kozisek, "Comparison of different
absorption corrections on the model structure of tetrakis(\m~2~-acetato)-
diaqua-di-copper(II)", Acta Chimica Slovaca, vol. 9, no. 2, 2016, pp. 136 - 140.
;
_exptl_crystal_colour colourless
_exptl_crystal_colour_primary colourless
_exptl_crystal_density_diffrn 1.646
_exptl_crystal_density_method 'not measured'
_exptl_crystal_description block
_exptl_crystal_F_000 3268
_exptl_crystal_size_max 0.04
_exptl_crystal_size_mid 0.02
_exptl_crystal_size_min 0.02
_refine_diff_density_max 4.645
_refine_diff_density_min -1.606
_refine_diff_density_rms 0.251
_refine_ls_abs_structure_details
;
 Flack x determined using 6867 quotients [(I+)-(I-)]/[(I+)+(I-)]
 (Parsons, Flack and Wagner, Acta Cryst. B69 (2013) 249-259).
;
_refine_ls_abs_structure_Flack 0.011(5)
_refine_ls_extinction_method none
_refine_ls_goodness_of_fit_ref 1.125
_refine_ls_hydrogen_treatment constr
_refine_ls_matrix_type full
_refine_ls_number_parameters 1741
_refine_ls_number_reflns 21994
_refine_ls_number_restraints 1300
_refine_ls_restrained_S_all 1.101
_refine_ls_R_factor_all 0.1053
_refine_ls_R_factor_gt 0.0880
_refine_ls_shift/su_max 0.003
_refine_ls_shift/su_mean 0.000
_refine_ls_structure_factor_coef Fsqd
_refine_ls_weighting_details 'w=1/[\s^2^(Fo^2^)+(0.0436P)^2^+268.4871P] where P=(Fo^2^+2Fc^2^)/3'
_refine_ls_weighting_scheme calc
_refine_ls_wR_factor_gt 0.2205
_refine_ls_wR_factor_ref 0.2318
_reflns_Friedel_coverage 0.866
_reflns_Friedel_fraction_full 0.900
_reflns_Friedel_fraction_max 0.900
_reflns_number_gt 18728
_reflns_number_total 21994
_reflns_threshold_expression 'I > 2\s(I)'
_cod_data_source_file d4ce00957f2.cif
_cod_data_source_block S-Tb-phen
_cod_depositor_comments 'Adding full bibliography for 7249504--7249511.cif.'
_cod_original_formula_sum 'C69 H64 Cl N4 O20.50 Tb2'
_cod_database_code 7249509
_shelx_shelxl_version_number 2014/7
_shelx_space_group_comment
;
The symmetry employed for this shelxl refinement is uniquely defined
by the following loop, which should always be used as a source of
symmetry information in preference to the above space-group names.
They are only intended as comments.
;
_shelx_estimated_absorpt_t_max 0.803
_shelx_estimated_absorpt_t_min 0.657
_olex2_refinement_description
;
1. Fixed Uiso
 At 1.2 times of:
  All C(H) groups
 At 1.5 times of:
  All C(H,H,H) groups, All O(H,H) groups
2. Restrained distances
 C51-C120 = C61-C120 = C61-C59 = C59-C28 = C67-C59 = C67-C118 = C48-C118 = C28-
 C26 = C48-C26 = C93-C47 = C93-C48 = C47-C102 = C66-C136 = C136-C124 = C124-
 C116 = C83-C116 = C66-C50 = C83-C50 = C78-C130 = C78-C62 = C62-C109 = C121-
 C109 = C125-C121 = C130-C125 = C52-C41 = C87-C41 = C87-C43 = C43-C39 = C97-C43
 = C97-C7 = C7-C31 = C31-C16 = C39-C16 = C58-C31 = C64-C58 = C64-C54 = C8-C60 =
 C8-C131 = C138-C131 = C138-C129 = C98-C129 = C98-C60 = C35-C18 = C9-C18 = C9-
 C114 = C114-C106 = C75-C106 = C75-C35 = C57-C3 = C57-C49 = C95-C49 = C95-C27 =
 C27-C22 = C3-C22 = C77-C134 = C134-C132 = Cl1-O35 = C68-C115 = C132-C115 = C77-
 C20 = C68-C20 = C85-C11 = C85-C126 = C126-C122 = C70-C122 = C70-C37 = C37-C11 =
  C90-C30 = C90-C76 = C76-C104 = C96-C104 = C72-C104 = C72-C21 = C6-C21 = C6-
 C23 = C96-C23 = C6-C44 = C53-C44 = C53-C17 = C34-C103 = C89-C34 = C110-C103 =
 C128-C110 = C82-C128 = C89-C82 = C84-C14 = C84-C71 = C71-C117 = C117-C113 =
 C69-C113 = C69-C14 = C94-C107 = C94-C46 = C46-C123 = C127-C123 = C137-C127 =
 C137-C107 = C73-C29 = C73-C65 = C86-C29 = C86-C79 = C79-C108 = C13-C108 = C99-
 C13 = C99-C45 = C86-C45 = C91-C13 = C91-C38 = C42-C38
 1.38 with sigma of 0.0002
 C89-C2 = C2-C15 = C37-C25 = C81-C25 = C4-C33 = C33-C22 = C74-C32 = C94-C32 =
 C69-C40 = C56-C40 = C18-C101 = C101-C1 = C66-C12 = C12-C10 = C20-C19 = C5-C19 =
  C63-C100 = C60-C100 = C130-C111 = C36-C111
 1.5 with sigma of 0.0002
3. Rigid bond restraints
 C101, C1, O1, O26
 with sigma for 1-2 distances of 0.001 and sigma for 1-3 distances of 0.001
4. Uiso/Uaniso restraints and constraints
All non-hydrogen atoms have similar U: within 2A with sigma of 0.004 and sigma
for terminal atoms of 0.008
Uanis(O6) \\sim Ueq: with sigma of 0.001 and sigma for terminal atoms of 0.002
Uanis(O1) \\sim Ueq: with sigma of 0.001 and sigma for terminal atoms of 0.002
Uanis(O26) = Uanis(O1)
5.a Riding coordinates:
 O12(H12A,H12B), O13(H13A,H13B), O41(H41A,H41B)
5.b Ternary CH refined with riding coordinates:
 C2(H2), C12(H12), C19(H19), C25(H25), C32(H32), C33(H33), C40(H40),
 C100(H100), C101(H101), C111(H111)
5.c Aromatic/amide H refined with riding coordinates:
 C3(H3), C7(H7), C8(H8), C9(H9), C11(H11), C14(H14), C17(H17), C21(H21),
 C27(H27), C29(H29), C30(H30), C34(H34), C35(H35), C38(H38), C41(H41), C42(H42),
  C44(H44), C46(H46), C47(H47), C49(H49), C50(H50), C51(H51), C52(H52),
 C53(H53), C54(H54), C57(H57), C58(H58), C61(H61), C62(H62), C64(H64), C65(H65),
  C67(H67), C68(H68), C70(H70), C71(H71), C72(H72), C73(H73), C75(H75),
 C76(H76), C77(H77), C78(H78), C79(H79), C82(H82), C83(H83), C84(H84), C85(H85),
  C87(H87), C90(H90), C91(H91), C93(H93), C95(H95), C97(H97), C98(H98),
 C102(H102), C103(H103), C106(H106), C107(H107), C108(H108), C109(H109),
 C110(H110), C113(H113), C114(H114), C115(H115), C116(H116), C117(H117),
 C118(H118), C120(H120), C121(H121), C122(H122), C123(H123), C124(H124),
 C125(H125), C126(H126), C127(H127), C128(H128), C129(H129), C131(H131),
 C132(H132), C134(H134), C136(H136), C137(H137), C138(H138)
5.d Idealised Me refined with riding coordinates:
 C55(H55A,H55B,H55C)
5.e Idealised Me refined as rotating group:
 C24(H24A,H24B,H24C), C80(H80A,H80B,H80C), C88(H88A,H88B,H88C), C92(H92A,H92B,
 H92C), C105(H10A,H10B,H10C), C112(H11A,H11B,H11C), C119(H11D,H11E,H11F),
 C133(H13C,H13D,H13E), C135(H13F,H13G,H13H)
;
_olex2_submission_special_instructions 'No special instructions were received'

loop_
_space_group_symop_operation_xyz
'x, y, z'
'-x, y+1/2, -z'

loop_
_atom_site_label
_atom_site_type_symbol
_atom_site_fract_x
_atom_site_fract_y
_atom_site_fract_z
_atom_site_U_iso_or_equiv
_atom_site_adp_type
_atom_site_occupancy
_atom_site_site_symmetry_order
_atom_site_calc_flag
_atom_site_refinement_flags_posn
_atom_site_refinement_flags_adp
_atom_site_refinement_flags_occupancy
_atom_site_disorder_assembly
_atom_site_disorder_group
Tb1 Tb 0.41712(10) 0.51166(10) -0.11776(8) 0.0136(3) Uani 1 1 d . U . . .
Tb2 Tb 0.60456(10) 0.54070(10) 0.41928(8) 0.0146(3) Uani 1 1 d . U . . .
Tb3 Tb 0.58685(10) 0.46003(10) 0.09005(8) 0.0126(3) Uani 1 1 d . U . . .
Tb4 Tb 0.38338(10) 0.58308(10) 0.54201(8) 0.0121(3) Uani 1 1 d . U . . .
Cl1 Cl 0.9705(4) 0.2289(2) -0.0235(5) 0.0331(15) Uani 1 1 d D U . . .
Cl2 Cl -0.0603(6) 0.8155(3) 0.3942(6) 0.055(2) Uani 1 1 d . U . . .
O1 O 0.5825(10) 0.4645(5) 0.3494(8) 0.0078(17) Uani 1 1 d . U . . .
O2 O 0.4351(12) 0.5468(6) 0.4131(9) 0.019(3) Uani 1 1 d . U . . .
O3 O 0.5571(12) 0.4841(6) 0.5057(10) 0.018(3) Uani 1 1 d . U . . .
O4 O 0.4258(12) 0.4597(7) 0.1219(10) 0.023(3) Uani 1 1 d . U . . .
O5 O 0.5523(12) 0.5401(6) 0.0961(10) 0.020(3) Uani 1 1 d . U . . .
O6 O 0.4230(12) 0.5841(6) 0.8073(9) 0.019(3) Uani 1 1 d . U . . .
O7 O 0.4335(12) 0.6453(6) 0.4678(10) 0.018(3) Uani 1 1 d . U . . .
O8 O 0.4251(13) 0.6572(6) 0.6414(9) 0.019(3) Uani 1 1 d . U . . .
O9 O 0.2295(13) 0.4942(6) 0.2976(10) 0.021(3) Uani 1 1 d . U . . .
O10 O 0.4633(13) 0.4228(6) 0.6494(10) 0.023(3) Uani 1 1 d . U . . .
O11 O 0.5134(12) 0.4017(6) 0.0038(9) 0.018(3) Uani 1 1 d . U . . .
O12 O 0.5709(13) 0.5610(6) 0.2827(10) 0.023(4) Uani 1 1 d . U . . .
H12A H 0.5875 0.5902 0.2764 0.034 Uiso 1 1 d R . . . .
H12B H 0.5076 0.5606 0.2656 0.034 Uiso 1 1 d R . . . .
O13 O 0.3996(12) 0.4881(6) -0.2515(10) 0.021(4) Uani 1 1 d . U . . .
H13A H 0.4081 0.5131 -0.2853 0.031 Uiso 1 1 d R . . . .
H13B H 0.4494 0.4672 -0.2619 0.031 Uiso 1 1 d R . . . .
O14 O 0.3942(13) 0.5723(6) 0.6785(10) 0.021(3) Uani 1 1 d . U . . .
O15 O 0.5844(12) 0.5119(7) -0.1451(10) 0.025(3) Uani 1 1 d . U . . .
O16 O 0.4470(12) 0.4278(6) -0.1141(9) 0.015(3) Uani 1 1 d . U . . .
O17 O 0.3611(13) 0.3453(6) -0.1554(10) 0.024(3) Uani 1 1 d . U . . .
O18 O 0.5520(12) 0.5822(7) 0.5735(10) 0.023(3) Uani 1 1 d . U . . .
N1 N 0.2210(15) 0.5464(8) 0.5749(11) 0.020(3) Uani 1 1 d . U . . .
O19 O 0.4846(13) 0.5676(6) -0.0236(10) 0.020(3) Uani 1 1 d . U . . .
O20 O 0.6254(13) 0.4872(7) -0.0242(10) 0.024(3) Uani 1 1 d . U . . .
O21 O 0.5692(12) 0.3907(6) 0.1820(9) 0.016(3) Uani 1 1 d . U . . .
O22 O 0.1923(13) 0.4911(7) 0.0158(11) 0.025(3) Uani 1 1 d . U . . .
O23 O 0.2803(12) 0.5578(6) 0.4226(9) 0.018(3) Uani 1 1 d . U . . .
O24 O 0.5490(13) 0.6270(6) 0.1586(11) 0.025(3) Uani 1 1 d . U . . .
O25 O 0.4214(13) 0.5011(6) 0.5601(10) 0.022(3) Uani 1 1 d . U . . .
O26 O 0.6127(10) 0.4776(5) 0.2266(8) 0.0078(17) Uani 1 1 d . U . . .
O27 O 0.3822(12) 0.4840(6) 0.0006(10) 0.022(3) Uani 1 1 d . U . . .
O28 O 0.6008(13) 0.7083(6) 0.3685(11) 0.026(3) Uani 1 1 d . U . . .
O29 O 0.7711(14) 0.5524(7) 0.6967(11) 0.030(3) Uani 1 1 d . U . . .
C1 C 0.5883(15) 0.4523(2) 0.2832(11) 0.0080(19) Uani 1 1 d D U . . .
C2 C 0.4221(7) 0.6504(2) 0.7232(9) 0.020(2) Uani 1 1 d D U . . .
H2 H 0.4863 0.6618 0.7542 0.024 Uiso 1 1 calc R . . . .
O30 O 1.0066(15) 0.2407(8) 0.0569(14) 0.042(4) Uani 1 1 d . U . . .
O31 O 0.8193(13) 0.5158(7) -0.0326(11) 0.028(3) Uani 1 1 d . U . . .
N2 N 0.7361(15) 0.4044(8) 0.0851(12) 0.021(3) Uani 1 1 d . U . . .
N3 N 0.2397(16) 0.4785(8) -0.1615(12) 0.023(3) Uani 1 1 d . U . . .
O32 O 0.5662(13) 0.6230(6) 0.4154(10) 0.022(3) Uani 1 1 d . U . . .
C3 C 0.3260(9) 0.5683(4) 0.1783(4) 0.024(3) Uani 1 1 d D U . . .
H3 H 0.3792 0.5477 0.1724 0.029 Uiso 1 1 calc R . . . .
C4 C 0.3427(16) 0.5454(6) 0.3838(5) 0.018(2) Uani 1 1 d D U . . .
O33 O 0.6962(13) 0.5658(6) 0.5393(10) 0.024(3) Uani 1 1 d . U . . .
C5 C 0.3585(6) 0.4719(9) 0.0641(11) 0.022(3) Uani 1 1 d D U . . .
N4 N 0.2293(15) 0.6369(8) 0.5181(12) 0.022(3) Uani 1 1 d . U . . .
N5 N 0.2757(16) 0.5703(8) -0.1114(12) 0.024(3) Uani 1 1 d . U . . .
N6 N 0.7586(15) 0.4880(8) 0.4489(12) 0.023(3) Uani 1 1 d . U . . .
C6 C 0.0534(5) 0.5581(2) 0.5962(8) 0.024(3) Uani 1 1 d D U . . .
C7 C 1.0148(6) 0.4512(2) 0.1904(11) 0.024(3) Uani 1 1 d D U . . .
H7 H 1.0782 0.4617 0.2155 0.029 Uiso 1 1 calc R . . . .
C8 C 0.5997(8) 0.6581(6) -0.0406(4) 0.031(3) Uani 1 1 d D U . . .
H8 H 0.5391 0.6497 -0.0732 0.038 Uiso 1 1 calc R . . . .
C9 C 0.7657(4) 0.3844(5) 0.2962(9) 0.022(3) Uani 1 1 d D U . . .
H9 H 0.7728 0.4114 0.2648 0.026 Uiso 1 1 calc R . . . .
C10 C 0.4617(12) 0.3956(3) -0.0634(13) 0.017(2) Uani 1 1 d D U . . .
C11 C 0.3652(6) 0.7173(4) 0.3294(6) 0.028(3) Uani 1 1 d D U . . .
H11 H 0.3771 0.6888 0.3031 0.034 Uiso 1 1 calc R . . . .
C12 C 0.4158(6) 0.3473(2) -0.0782(14) 0.020(2) Uani 1 1 d D U . . .
H12 H 0.3695 0.3418 -0.0404 0.025 Uiso 1 1 calc R . . . .
C13 C 0.9340(5) 0.4757(3) 0.4460(8) 0.025(3) Uani 1 1 d D U . . .
O34 O 1.0192(16) 0.2594(8) -0.0741(14) 0.044(4) Uani 1 1 d . U . . .
C14 C 0.4562(8) 0.3757(4) 0.4522(4) 0.026(3) Uani 1 1 d D U . . .
H14 H 0.5210 0.3837 0.4437 0.031 Uiso 1 1 calc R . . . .
C15 C 0.4124(18) 0.5982(3) 0.7375(13) 0.020(2) Uani 1 1 d D U . . .
O35 O 0.8691(4) 0.2355(8) -0.0389(14) 0.044(4) Uani 1 1 d D U . . .
C16 C 0.8425(6) 0.4664(3) 0.1462(10) 0.021(2) Uani 1 1 d D U . . .
N7 N 0.7589(15) 0.4968(8) 0.1366(12) 0.020(3) Uani 1 1 d . U . . .
C17 C 0.2141(7) 0.5016(6) 0.5977(9) 0.023(3) Uani 1 1 d D U . . .
H17 H 0.2691 0.4812 0.5959 0.027 Uiso 1 1 calc R . . . .
C18 C 0.6718(5) 0.3717(3) 0.3077(6) 0.019(2) Uani 1 1 d D U . . .
C19 C 0.2536(6) 0.4665(2) 0.0772(11) 0.025(3) Uani 1 1 d D U . . .
H19 H 0.2479 0.4827 0.1275 0.030 Uiso 1 1 calc R . . . .
C20 C 0.2309(11) 0.4148(2) 0.0860(4) 0.028(3) Uani 1 1 d D U . . .
C21 C -0.0281(6) 0.5875(2) 0.5931(9) 0.026(3) Uani 1 1 d D U . . .
H21 H -0.0857 0.5767 0.6115 0.031 Uiso 1 1 calc R . . . .
C22 C 0.2831(6) 0.5644(3) 0.2445(4) 0.023(3) Uani 1 1 d D U . . .
O36 O 0.9911(15) 0.1800(7) -0.0394(14) 0.041(4) Uani 1 1 d . U . . .
C23 C 0.1378(6) 0.5749(3) 0.5719(8) 0.023(2) Uani 1 1 d D U . . .
C24 C 0.519(2) 0.6719(9) 0.1859(16) 0.027(5) Uani 1 1 d . U . . .
H24A H 0.5419 0.6976 0.1554 0.040 Uiso 1 1 calc GR . . . .
H24B H 0.5476 0.6758 0.2413 0.040 Uiso 1 1 calc GR . . . .
H24C H 0.4463 0.6729 0.1797 0.040 Uiso 1 1 calc GR . . . .
C25 C 0.5272(6) 0.7049(3) 0.4193(12) 0.025(3) Uani 1 1 d D U . . .
H25 H 0.5582 0.7193 0.4705 0.030 Uiso 1 1 calc R . . . .
C26 C 0.1595(5) 0.5079(3) -0.1580(11) 0.026(3) Uani 1 1 d D U . . .
C27 C 0.2063(7) 0.5953(3) 0.2498(6) 0.026(3) Uani 1 1 d D U . . .
H27 H 0.1764 0.5939 0.2953 0.031 Uiso 1 1 calc R . . . .
C28 C 0.1746(6) 0.5545(2) -0.1340(11) 0.027(3) Uani 1 1 d D U . . .
C29 C 0.9433(7) 0.6144(2) 0.3604(10) 0.027(3) Uani 1 1 d D U . . .
H29 H 1.0033 0.6277 0.3496 0.032 Uiso 1 1 calc R . . . .
C30 C 0.2273(8) 0.6800(5) 0.4883(15) 0.023(3) Uani 1 1 d D U . . .
H30 H 0.2862 0.6913 0.4724 0.028 Uiso 1 1 calc R . . . .
C31 C 0.9357(5) 0.4824(2) 0.1790(10) 0.022(3) Uani 1 1 d D U . . .
C32 C 0.6969(11) 0.5880(3) 0.6716(5) 0.030(3) Uani 1 1 d D U . . .
H32 H 0.6460 0.5858 0.7065 0.035 Uiso 1 1 calc R . . . .
C33 C 0.3124(16) 0.5255(3) 0.3030(4) 0.020(2) Uani 1 1 d D U . . .
H33 H 0.3697 0.5076 0.2883 0.024 Uiso 1 1 calc R . . . .
C34 C 0.2436(4) 0.6647(4) 0.7189(10) 0.028(3) Uani 1 1 d D U . . .
H34 H 0.2316 0.6364 0.6887 0.034 Uiso 1 1 calc R . . . .
C35 C 0.6646(7) 0.3331(3) 0.3554(7) 0.022(3) Uani 1 1 d D U . . .
H35 H 0.6017 0.3242 0.3668 0.026 Uiso 1 1 calc R . . . .
C36 C 0.6466(6) 0.4996(10) -0.0874(12) 0.024(3) Uani 1 1 d D U . . .
C37 C 0.4347(6) 0.7330(3) 0.3915(6) 0.027(3) Uani 1 1 d D U . . .
N8 N 0.7681(15) 0.5767(8) 0.3896(12) 0.024(3) Uani 1 1 d . U . . .
C38 C 0.8395(5) 0.4155(4) 0.4996(10) 0.026(3) Uani 1 1 d D U . . .
H38 H 0.8344 0.3851 0.5224 0.031 Uiso 1 1 calc R . . . .
C39 C 0.8303(6) 0.4199(2) 0.1212(11) 0.022(2) Uani 1 1 d D U . . .
C40 C 0.4899(10) 0.4237(3) 0.5739(6) 0.023(2) Uani 1 1 d D U . . .
H40 H 0.5589 0.4111 0.5786 0.027 Uiso 1 1 calc R . . . .
C41 C 0.8035(5) 0.3299(4) 0.0612(10) 0.022(3) Uani 1 1 d D U . . .
H41 H 0.7930 0.2991 0.0387 0.027 Uiso 1 1 calc R . . . .
C42 C 0.7590(8) 0.4455(5) 0.4819(15) 0.024(3) Uani 1 1 d D U . . .
H42 H 0.6980 0.4346 0.4947 0.029 Uiso 1 1 calc R . . . .
C43 C 0.9099(5) 0.3891(2) 0.1283(9) 0.024(3) Uani 1 1 d D U . . .
C44 C 0.0514(7) 0.5116(2) 0.6213(10) 0.025(3) Uani 1 1 d D U . . .
H44 H -0.0069 0.4995 0.6370 0.031 Uiso 1 1 calc R . . . .
C45 C 0.8554(6) 0.5498(3) 0.4034(9) 0.025(3) Uani 1 1 d D U . . .
C46 C 0.7393(12) 0.6679(3) 0.6186(5) 0.037(3) Uani 1 1 d D U . . .
H46 H 0.7051 0.6594 0.5681 0.045 Uiso 1 1 calc R . . . .
C47 C 0.1294(5) 0.4147(4) -0.2070(13) 0.027(3) Uani 1 1 d D U . . .
H47 H 0.1196 0.3825 -0.2229 0.032 Uiso 1 1 calc R . . . .
C48 C 0.0640(5) 0.4913(2) -0.1803(11) 0.029(3) Uani 1 1 d D U . . .
C49 C 0.2133(6) 0.6297(5) 0.1265(5) 0.028(3) Uani 1 1 d D U . . .
H49 H 0.1873 0.6504 0.0847 0.033 Uiso 1 1 calc R . . . .
C50 C 0.5676(6) 0.3092(4) -0.1123(6) 0.024(3) Uani 1 1 d D U . . .
H50 H 0.5702 0.3344 -0.1484 0.029 Uiso 1 1 calc R . . . .
C51 C 0.2880(8) 0.6144(4) -0.0884(13) 0.025(3) Uani 1 1 d D U . . .
H51 H 0.3543 0.6252 -0.0737 0.030 Uiso 1 1 calc R . . . .
C52 C 0.7262(8) 0.3619(4) 0.0566(14) 0.021(3) Uani 1 1 d D U . . .
H52 H 0.6624 0.3521 0.0311 0.026 Uiso 1 1 calc R . . . .
C53 C 0.1329(5) 0.4824(4) 0.6238(9) 0.025(3) Uani 1 1 d D U . . .
H53 H 0.1331 0.4507 0.6427 0.030 Uiso 1 1 calc R . . . .
C54 C 0.7735(7) 0.5436(7) 0.1580(12) 0.022(3) Uani 1 1 d D U . . .
H54 H 0.7185 0.5647 0.1521 0.026 Uiso 1 1 calc R . . . .
C55 C 0.525(2) 0.3455(9) 0.1624(14) 0.020(4) Uani 1 1 d . U . . .
H55A H 0.4566 0.3457 0.1729 0.031 Uiso 1 1 calc R . . . .
H55B H 0.5629 0.3208 0.1941 0.031 Uiso 1 1 calc R . . . .
H55C H 0.5239 0.3390 0.1068 0.031 Uiso 1 1 calc R . . . .
C56 C 0.4904(18) 0.4742(3) 0.5463(11) 0.020(2) Uani 1 1 d D U . . .
C57 C 0.2938(7) 0.6012(3) 0.1206(6) 0.026(3) Uani 1 1 d D U . . .
H57 H 0.3268 0.6043 0.0770 0.032 Uiso 1 1 calc R . . . .
C58 C 0.9474(7) 0.5300(2) 0.1974(12) 0.024(3) Uani 1 1 d D U . . .
H58 H 1.0117 0.5420 0.2171 0.028 Uiso 1 1 calc R . . . .
C59 C 0.0964(5) 0.5853(2) -0.1327(11) 0.030(3) Uani 1 1 d D U . . .
C60 C 0.6125(6) 0.6491(5) 0.0387(4) 0.029(3) Uani 1 1 d D U . . .
C61 C 0.1176(6) 0.6310(3) -0.1060(11) 0.029(3) Uani 1 1 d D U . . .
H61 H 0.0644 0.6522 -0.1032 0.035 Uiso 1 1 calc R . . . .
C62 C 0.7582(7) 0.3727(3) -0.1853(9) 0.029(3) Uani 1 1 d D U . . .
H62 H 0.7186 0.3543 -0.2248 0.035 Uiso 1 1 calc R . . . .
C63 C 0.5235(18) 0.5737(3) 0.0482(12) 0.020(2) Uani 1 1 d D U . . .
C64 C 0.8671(5) 0.5604(4) 0.1878(12) 0.024(3) Uani 1 1 d D U . . .
H64 H 0.8763 0.5930 0.2017 0.028 Uiso 1 1 calc R . . . .
C65 C 0.7721(7) 0.6219(6) 0.3652(11) 0.026(3) Uani 1 1 d D U . . .
H65 H 0.7137 0.6407 0.3590 0.031 Uiso 1 1 calc R . . . .
C66 C 0.4935(6) 0.3092(3) -0.0674(5) 0.023(3) Uani 1 1 d D U . . .
C67 C 0.0005(5) 0.5690(3) -0.1550(12) 0.032(3) Uani 1 1 d D U . . .
H67 H -0.0544 0.5896 -0.1542 0.039 Uiso 1 1 calc R . . . .
C68 C 0.1810(12) 0.3885(2) 0.0244(6) 0.031(3) Uani 1 1 d D U . . .
H68 H 0.1582 0.4033 -0.0246 0.037 Uiso 1 1 calc R . . . .
C69 C 0.4231(5) 0.3923(4) 0.5180(5) 0.025(3) Uani 1 1 d D U . . .
C70 C 0.4161(7) 0.7744(3) 0.4291(8) 0.029(3) Uani 1 1 d D U . . .
H70 H 0.4634 0.7858 0.4717 0.035 Uiso 1 1 calc R . . . .
C71 C 0.3030(6) 0.3351(5) 0.4124(5) 0.029(3) Uani 1 1 d D U . . .
H71 H 0.2635 0.3138 0.3777 0.034 Uiso 1 1 calc R . . . .
C72 C -0.0244(6) 0.6327(3) 0.5630(8) 0.026(3) Uani 1 1 d D U . . .
H72 H -0.0809 0.6527 0.5600 0.031 Uiso 1 1 calc R . . . .
C73 C 0.8584(5) 0.6417(4) 0.3487(11) 0.027(3) Uani 1 1 d D U . . .
H73 H 0.8593 0.6734 0.3299 0.033 Uiso 1 1 calc R . . . .
C74 C 0.6455(14) 0.5783(9) 0.5895(5) 0.026(3) Uani 1 1 d D U . . .
C75 C 0.7477(5) 0.3073(4) 0.3869(10) 0.025(3) Uani 1 1 d D U . . .
H75 H 0.7403 0.2798 0.4171 0.030 Uiso 1 1 calc R . . . .
C76 C 0.0625(7) 0.6946(3) 0.5048(7) 0.027(3) Uani 1 1 d D U . . .
H76 H 0.0065 0.7150 0.5007 0.032 Uiso 1 1 calc R . . . .
C77 C 0.2610(15) 0.3924(3) 0.1570(5) 0.031(3) Uani 1 1 d D U . . .
H77 H 0.2952 0.4103 0.1997 0.037 Uiso 1 1 calc R . . . .
C78 C 0.7287(9) 0.4178(3) -0.1677(7) 0.028(3) Uani 1 1 d D U . . .
H78 H 0.6668 0.4293 -0.1942 0.033 Uiso 1 1 calc R . . . .
C79 C 1.0245(6) 0.5384(3) 0.3981(10) 0.027(3) Uani 1 1 d D U . . .
H79 H 1.0848 0.5496 0.3845 0.033 Uiso 1 1 calc R . . . .
C80 C 0.485(2) 0.3795(10) 0.6938(17) 0.029(5) Uani 1 1 d . U . . .
H80A H 0.4369 0.3550 0.6733 0.044 Uiso 1 1 calc GR . . . .
H80B H 0.4818 0.3856 0.7489 0.044 Uiso 1 1 calc GR . . . .
H80C H 0.5521 0.3686 0.6894 0.044 Uiso 1 1 calc GR . . . .
C81 C 0.5118(17) 0.6533(3) 0.4352(13) 0.022(2) Uani 1 1 d D U . . .
C82 C 0.3561(7) 0.7202(3) 0.7904(7) 0.026(3) Uani 1 1 d D U . . .
H82 H 0.4221 0.7298 0.8104 0.031 Uiso 1 1 calc R . . . .
C83 C 0.6379(8) 0.2736(3) -0.1058(7) 0.026(3) Uani 1 1 d D U . . .
H83 H 0.6856 0.2734 -0.1395 0.031 Uiso 1 1 calc R . . . .
C84 C 0.3960(6) 0.3475(4) 0.3987(7) 0.026(3) Uani 1 1 d D U . . .
H84 H 0.4184 0.3368 0.3528 0.032 Uiso 1 1 calc R . . . .
C85 C 0.2789(7) 0.7425(3) 0.3050(8) 0.032(3) Uani 1 1 d D U . . .
H85 H 0.2323 0.7315 0.2617 0.038 Uiso 1 1 calc R . . . .
C86 C 0.9431(5) 0.5682(2) 0.3872(9) 0.027(3) Uani 1 1 d D U . . .
C87 C 0.8964(7) 0.3434(3) 0.0991(9) 0.024(3) Uani 1 1 d D U . . .
H87 H 0.9502 0.3216 0.1050 0.029 Uiso 1 1 calc R . . . .
C88 C 0.253(2) 0.4542(10) 0.3469(16) 0.027(5) Uani 1 1 d . U . . .
H88A H 0.3122 0.4385 0.3340 0.040 Uiso 1 1 calc GR . . . .
H88B H 0.1974 0.4319 0.3391 0.040 Uiso 1 1 calc GR . . . .
H88C H 0.2664 0.4645 0.4016 0.040 Uiso 1 1 calc GR . . . .
C89 C 0.3395(5) 0.6792(3) 0.7463(7) 0.024(3) Uani 1 1 d D U . . .
C90 C 0.1465(5) 0.7100(4) 0.4782(9) 0.026(3) Uani 1 1 d D U . . .
H90 H 0.1485 0.7402 0.4540 0.031 Uiso 1 1 calc R . . . .
C91 C 0.9279(6) 0.4323(3) 0.4821(8) 0.026(3) Uani 1 1 d D U . . .
H91 H 0.9860 0.4135 0.4952 0.032 Uiso 1 1 calc R . . . .
C92 C 0.296(2) 0.3062(10) -0.1693(18) 0.032(5) Uani 1 1 d . U . . .
H92A H 0.2556 0.3090 -0.2217 0.049 Uiso 1 1 calc GR . . . .
H92B H 0.2518 0.3059 -0.1302 0.049 Uiso 1 1 calc GR . . . .
H92C H 0.3337 0.2766 -0.1658 0.049 Uiso 1 1 calc GR . . . .
C93 C 0.0501(7) 0.4444(2) -0.2034(11) 0.028(3) Uani 1 1 d D U . . .
H93 H -0.0154 0.4324 -0.2172 0.034 Uiso 1 1 calc R . . . .
C94 C 0.7409(11) 0.6369(3) 0.6805(4) 0.035(3) Uani 1 1 d D U . . .
C95 C 0.1705(9) 0.6282(4) 0.1929(4) 0.028(3) Uani 1 1 d D U . . .
H95 H 0.1180 0.6491 0.1992 0.034 Uiso 1 1 calc R . . . .
C96 C 0.1409(6) 0.6208(2) 0.5442(10) 0.023(2) Uani 1 1 d D U . . .
C97 C 1.0016(6) 0.4046(3) 0.1654(9) 0.025(3) Uani 1 1 d D U . . .
H97 H 1.0560 0.3832 0.1739 0.030 Uiso 1 1 calc R . . . .
C98 C 0.6988(6) 0.6647(5) 0.0848(6) 0.034(3) Uani 1 1 d D U . . .
H98 H 0.7074 0.6598 0.1398 0.040 Uiso 1 1 calc R . . . .
C99 C 0.8507(6) 0.5041(3) 0.4317(10) 0.024(3) Uani 1 1 d D U . . .
C100 C 0.5323(7) 0.6248(3) 0.0730(7) 0.024(3) Uani 1 1 d D U . . .
H100 H 0.4680 0.6410 0.0526 0.029 Uiso 1 1 calc R . . . .
C101 C 0.5840(7) 0.3997(2) 0.2682(9) 0.014(2) Uani 1 1 d D U . . .
H101 H 0.5243 0.3872 0.2876 0.016 Uiso 1 1 calc R . . . .
C102 C 0.2234(7) 0.4335(6) -0.1867(14) 0.025(3) Uani 1 1 d D U . . .
H102 H 0.2788 0.4138 -0.1906 0.030 Uiso 1 1 calc R . . . .
C103 C 0.1652(7) 0.6914(3) 0.7354(8) 0.031(3) Uani 1 1 d D U . . .
H103 H 0.0992 0.6810 0.7174 0.037 Uiso 1 1 calc R . . . .
C104 C 0.0586(5) 0.6499(2) 0.5371(7) 0.025(3) Uani 1 1 d D U . . .
C105 C 0.809(2) 0.5643(10) -0.0264(18) 0.033(5) Uani 1 1 d . U . . .
H10A H 0.7745 0.5771 -0.0764 0.050 Uiso 1 1 calc GR . . . .
H10B H 0.8743 0.5791 -0.0130 0.050 Uiso 1 1 calc GR . . . .
H10C H 0.7698 0.5713 0.0147 0.050 Uiso 1 1 calc GR . . . .
C106 C 0.8412(6) 0.3206(4) 0.3756(7) 0.026(3) Uani 1 1 d D U . . .
H106 H 0.8983 0.3034 0.3996 0.031 Uiso 1 1 calc R . . . .
C107 C 0.7920(11) 0.6503(3) 0.7528(5) 0.039(3) Uani 1 1 d D U . . .
H107 H 0.7959 0.6287 0.7954 0.047 Uiso 1 1 calc R . . . .
C108 C 1.0216(6) 0.4930(3) 0.4279(8) 0.027(3) Uani 1 1 d D U . . .
H108 H 1.0795 0.4738 0.4358 0.033 Uiso 1 1 calc R . . . .
C109 C 0.8458(7) 0.3546(4) -0.1447(7) 0.028(3) Uani 1 1 d D U . . .
H109 H 0.8672 0.3237 -0.1563 0.034 Uiso 1 1 calc R . . . .
C110 C 0.1818(6) 0.7329(3) 0.7779(8) 0.032(3) Uani 1 1 d D U . . .
H110 H 0.1275 0.7515 0.7880 0.038 Uiso 1 1 calc R . . . .
C111 C 0.7536(6) 0.4963(3) -0.0957(11) 0.026(3) Uani 1 1 d D U . . .
H111 H 0.7608 0.5160 -0.1424 0.031 Uiso 1 1 calc R . . . .
C112 C 0.736(2) 0.5047(10) 0.6876(18) 0.035(5) Uani 1 1 d . U . . .
H11A H 0.7350 0.4945 0.6334 0.052 Uiso 1 1 calc GR . . . .
H11B H 0.6692 0.5028 0.7000 0.052 Uiso 1 1 calc GR . . . .
H11C H 0.7806 0.4838 0.7230 0.052 Uiso 1 1 calc GR . . . .
C113 C 0.3275(5) 0.3820(5) 0.5278(7) 0.027(3) Uani 1 1 d D U . . .
H113 H 0.3030 0.3949 0.5713 0.033 Uiso 1 1 calc R . . . .
C114 C 0.8495(7) 0.3594(3) 0.3286(7) 0.024(3) Uani 1 1 d D U . . .
H114 H 0.9127 0.3689 0.3185 0.028 Uiso 1 1 calc R . . . .
C115 C 0.1643(15) 0.3406(3) 0.0340(5) 0.033(3) Uani 1 1 d D U . . .
H115 H 0.1313 0.3226 -0.0090 0.040 Uiso 1 1 calc R . . . .
C116 C 0.6390(7) 0.2383(4) -0.0504(5) 0.027(3) Uani 1 1 d D U . . .
H116 H 0.6880 0.2140 -0.0449 0.033 Uiso 1 1 calc R . . . .
C117 C 0.2666(8) 0.3532(4) 0.4758(5) 0.029(3) Uani 1 1 d D U . . .
H117 H 0.2011 0.3459 0.4835 0.035 Uiso 1 1 calc R . . . .
C118 C -0.0137(6) 0.5223(3) -0.1784(12) 0.033(3) Uani 1 1 d D U . . .
H118 H -0.0796 0.5110 -0.1938 0.039 Uiso 1 1 calc R . . . .
C119 C 0.453(2) 0.7033(10) 0.6217(16) 0.029(5) Uani 1 1 d . U . . .
H11D H 0.5242 0.7080 0.6415 0.044 Uiso 1 1 calc GR . . . .
H11E H 0.4150 0.7270 0.6453 0.044 Uiso 1 1 calc GR . . . .
H11F H 0.4405 0.7071 0.5647 0.044 Uiso 1 1 calc GR . . . .
C120 C 0.2136(5) 0.6468(4) -0.0833(13) 0.027(3) Uani 1 1 d D U . . .
H120 H 0.2278 0.6783 -0.0651 0.033 Uiso 1 1 calc R . . . .
C121 C 0.9024(10) 0.3816(3) -0.0871(7) 0.028(3) Uani 1 1 d D U . . .
H121 H 0.9616 0.3691 -0.0573 0.034 Uiso 1 1 calc R . . . .
C122 C 0.3295(6) 0.7995(4) 0.4055(7) 0.032(3) Uani 1 1 d D U . . .
H122 H 0.3175 0.8279 0.4320 0.038 Uiso 1 1 calc R . . . .
C123 C 0.7872(11) 0.7112(3) 0.6297(6) 0.041(4) Uani 1 1 d D U . . .
H123 H 0.7872 0.7319 0.5864 0.049 Uiso 1 1 calc R . . . .
C124 C 0.5674(6) 0.2389(4) -0.0033(6) 0.026(3) Uani 1 1 d D U . . .
H124 H 0.5675 0.2150 0.0354 0.032 Uiso 1 1 calc R . . . .
C125 C 0.8715(7) 0.4271(3) -0.0737(9) 0.027(3) Uani 1 1 d D U . . .
H125 H 0.9119 0.4458 -0.0351 0.033 Uiso 1 1 calc R . . . .
C126 C 0.2604(9) 0.7836(3) 0.3434(6) 0.033(3) Uani 1 1 d D U . . .
H126 H 0.2006 0.8008 0.3274 0.040 Uiso 1 1 calc R . . . .
C127 C 0.8350(15) 0.7248(4) 0.7030(4) 0.043(4) Uani 1 1 d D U . . .
H127 H 0.8658 0.7551 0.7105 0.051 Uiso 1 1 calc R . . . .
C128 C 0.2777(5) 0.7474(4) 0.8057(10) 0.030(3) Uani 1 1 d D U . . .
H128 H 0.2898 0.7759 0.8353 0.036 Uiso 1 1 calc R . . . .
C129 C 0.7731(8) 0.6873(6) 0.0541(4) 0.037(3) Uani 1 1 d D U . . .
H129 H 0.8316 0.6978 0.0872 0.045 Uiso 1 1 calc R . . . .
C130 C 0.7849(6) 0.4469(2) -0.1132(6) 0.026(3) Uani 1 1 d D U . . .
C131 C 0.6742(6) 0.6792(5) -0.0730(7) 0.035(3) Uani 1 1 d D U . . .
H131 H 0.6661 0.6836 -0.1281 0.042 Uiso 1 1 calc R . . . .
C132 C 0.1947(13) 0.3185(4) 0.1051(4) 0.034(3) Uani 1 1 d D U . . .
H132 H 0.1827 0.2855 0.1110 0.040 Uiso 1 1 calc R . . . .
C133 C 0.0992(19) 0.5040(11) 0.0359(17) 0.031(5) Uani 1 1 d . U . . .
H13C H 0.0503 0.5083 -0.0120 0.046 Uiso 1 1 calc GR . . . .
H13D H 0.1064 0.5338 0.0656 0.046 Uiso 1 1 calc GR . . . .
H13E H 0.0769 0.4788 0.0678 0.046 Uiso 1 1 calc GR . . . .
C134 C 0.2427(13) 0.3448(3) 0.1674(6) 0.033(3) Uani 1 1 d D U . . .
H134 H 0.2630 0.3303 0.2170 0.039 Uiso 1 1 calc R . . . .
C135 C 0.645(2) 0.7529(10) 0.3651(19) 0.036(5) Uani 1 1 d . U . . .
H13F H 0.6742 0.7551 0.3174 0.054 Uiso 1 1 calc GR . . . .
H13G H 0.6971 0.7571 0.4110 0.054 Uiso 1 1 calc GR . . . .
H13H H 0.5949 0.7779 0.3644 0.054 Uiso 1 1 calc GR . . . .
C136 C 0.4956(8) 0.2739(3) -0.0118(6) 0.024(3) Uani 1 1 d D U . . .
H136 H 0.4469 0.2737 0.0211 0.029 Uiso 1 1 calc R . . . .
O37 O -0.061(2) 0.8036(12) 0.473(2) 0.083(6) Uani 1 1 d . U . . .
O38 O -0.094(2) 0.7768(11) 0.3499(19) 0.076(6) Uani 1 1 d . U . . .
O39 O 0.042(2) 0.8207(11) 0.403(2) 0.079(6) Uani 1 1 d . U . . .
C137 C 0.8377(13) 0.6940(3) 0.7653(6) 0.042(4) Uani 1 1 d D U . . .
H137 H 0.8706 0.7029 0.8161 0.051 Uiso 1 1 calc R . . . .
C138 C 0.7603(8) 0.6941(7) -0.0258(4) 0.037(3) Uani 1 1 d D U . . .
H138 H 0.8109 0.7090 -0.0483 0.045 Uiso 1 1 calc R . . . .
O40 O -0.119(2) 0.8556(9) 0.3864(17) 0.064(5) Uani 1 1 d . U . . .
O41 O -0.006(3) 0.7183(13) 0.237(2) 0.105(13) Uani 1 1 d . U . . .
H41A H 0.0259 0.7286 0.2030 0.158 Uiso 1 1 d R . . . .
H41B H 0.0256 0.7287 0.2804 0.158 Uiso 1 1 d R . . . .

loop_
_atom_site_aniso_label
_atom_site_aniso_U_11
_atom_site_aniso_U_22
_atom_site_aniso_U_33
_atom_site_aniso_U_23
_atom_site_aniso_U_13
_atom_site_aniso_U_12
Tb1 0.0152(7) 0.0133(7) 0.0119(7) 0.0001(6) 0.0015(6) 0.0002(6)
Tb2 0.0136(7) 0.0126(7) 0.0177(8) 0.0002(6) 0.0032(6) 0.0003(6)
Tb3 0.0131(7) 0.0124(7) 0.0120(7) -0.0016(6) 0.0011(5) 0.0014(6)
Tb4 0.0127(7) 0.0111(7) 0.0125(7) 0.0012(6) 0.0019(5) -0.0004(6)
Cl1 0.024(3) 0.023(3) 0.054(4) -0.006(3) 0.010(3) -0.002(2)
Cl2 0.039(4) 0.045(4) 0.078(6) -0.015(4) 0.005(4) 0.011(3)
O1 0.008(2) 0.008(2) 0.008(2) -0.0005(13) 0.0016(14) 0.0006(13)
O2 0.019(6) 0.021(6) 0.015(6) 0.003(5) 0.002(5) -0.005(5)
O3 0.019(6) 0.017(6) 0.023(6) 0.002(5) 0.015(5) 0.002(5)
O4 0.017(6) 0.025(6) 0.026(6) 0.003(6) 0.005(5) 0.002(5)
O5 0.022(6) 0.015(6) 0.024(6) -0.002(5) 0.005(5) -0.002(5)
O6 0.020(3) 0.018(3) 0.018(3) -0.0003(14) 0.0030(15) 0.0007(14)
O7 0.022(6) 0.013(6) 0.021(6) 0.002(5) 0.010(5) -0.002(5)
O8 0.031(6) 0.016(6) 0.010(5) 0.001(5) 0.002(5) -0.002(5)
O9 0.023(6) 0.020(6) 0.020(6) 0.000(5) 0.001(5) -0.004(5)
O10 0.029(6) 0.017(6) 0.027(6) 0.000(5) 0.014(5) 0.004(5)
O11 0.018(6) 0.017(6) 0.017(6) -0.001(5) 0.001(5) 0.001(5)
O12 0.028(10) 0.011(8) 0.024(10) 0.001(7) -0.010(8) -0.010(7)
O13 0.010(8) 0.031(10) 0.023(9) 0.005(8) 0.008(7) 0.005(7)
O14 0.030(6) 0.018(6) 0.015(5) -0.004(5) 0.001(5) 0.000(5)
O15 0.020(6) 0.037(7) 0.019(6) 0.006(6) 0.004(5) -0.002(6)
O16 0.016(6) 0.015(6) 0.014(6) -0.001(5) 0.005(5) -0.001(5)
O17 0.027(6) 0.017(6) 0.026(6) -0.007(5) 0.001(5) -0.002(5)
O18 0.017(6) 0.022(6) 0.029(6) 0.006(6) -0.003(5) 0.001(5)
N1 0.021(5) 0.026(6) 0.015(5) 0.002(5) 0.005(5) -0.004(5)
O19 0.020(6) 0.015(6) 0.025(6) 0.002(5) 0.004(5) -0.004(5)
O20 0.023(6) 0.032(7) 0.016(6) 0.003(5) 0.003(5) 0.004(6)
O21 0.023(5) 0.012(5) 0.014(5) 0.000(4) 0.005(5) -0.006(5)
O22 0.019(6) 0.029(6) 0.029(6) 0.004(5) 0.005(5) 0.008(5)
O23 0.020(6) 0.019(6) 0.015(6) -0.002(5) 0.003(5) -0.002(5)
O24 0.026(6) 0.019(6) 0.028(6) 0.000(5) 0.003(5) 0.001(5)
O25 0.023(6) 0.017(6) 0.029(6) -0.002(5) 0.011(5) 0.006(5)
O26 0.008(2) 0.008(2) 0.008(2) -0.0005(13) 0.0016(14) 0.0006(13)
O27 0.018(6) 0.028(6) 0.025(6) 0.004(5) 0.014(5) 0.004(5)
O28 0.026(6) 0.024(6) 0.032(6) 0.002(5) 0.017(5) 0.000(5)
O29 0.029(6) 0.025(6) 0.034(6) -0.002(5) -0.004(5) 0.004(5)
C1 0.008(4) 0.008(3) 0.008(3) -0.001(2) 0.002(3) -0.001(3)
C2 0.029(5) 0.017(5) 0.014(5) 0.000(4) 0.004(4) 0.001(4)
O30 0.037(8) 0.032(8) 0.057(9) -0.008(8) 0.008(8) -0.001(7)
O31 0.024(6) 0.032(6) 0.029(6) -0.003(6) 0.001(5) 0.000(5)
N2 0.015(5) 0.026(6) 0.022(6) 0.002(5) 0.004(5) 0.002(5)
N3 0.022(6) 0.031(6) 0.015(6) 0.004(5) 0.001(5) 0.000(5)
O32 0.027(6) 0.014(6) 0.028(6) 0.001(5) 0.009(5) 0.002(5)
C3 0.023(6) 0.023(6) 0.026(6) 0.004(5) 0.007(5) 0.001(5)
C4 0.019(5) 0.019(5) 0.015(5) 0.001(4) 0.004(4) -0.003(4)
O33 0.024(6) 0.022(6) 0.025(6) 0.001(5) 0.001(5) 0.002(5)
C5 0.018(5) 0.026(5) 0.025(5) 0.004(5) 0.009(4) 0.003(5)
N4 0.022(6) 0.024(6) 0.021(6) -0.006(5) 0.008(5) -0.001(5)
N5 0.025(6) 0.027(6) 0.020(6) 0.004(5) 0.004(5) 0.007(5)
N6 0.013(5) 0.034(6) 0.021(6) -0.003(5) 0.005(5) 0.002(5)
C6 0.021(5) 0.032(5) 0.021(5) -0.001(5) 0.008(5) -0.006(5)
C7 0.016(5) 0.034(6) 0.022(6) 0.003(5) 0.002(5) 0.000(5)
C8 0.028(6) 0.026(6) 0.040(7) 0.006(6) 0.005(6) -0.001(6)
C9 0.028(6) 0.018(6) 0.018(6) 0.000(5) 0.002(5) 0.005(5)
C10 0.018(5) 0.016(5) 0.016(5) -0.001(4) 0.003(4) -0.001(4)
C11 0.030(6) 0.027(6) 0.030(6) 0.011(6) 0.016(6) 0.002(6)
C12 0.022(5) 0.016(5) 0.023(5) -0.003(4) 0.002(4) -0.002(4)
C13 0.016(5) 0.036(6) 0.023(5) -0.004(5) 0.001(5) 0.002(5)
O34 0.036(8) 0.033(8) 0.063(10) 0.006(8) 0.011(8) -0.007(7)
C14 0.034(6) 0.019(6) 0.027(6) 0.001(5) 0.009(6) 0.000(5)
C15 0.026(4) 0.018(4) 0.014(4) -0.003(4) 0.003(4) 0.003(4)
O35 0.027(8) 0.036(8) 0.069(10) -0.013(8) 0.008(8) 0.003(8)
C16 0.014(5) 0.031(5) 0.019(5) 0.002(4) 0.002(4) 0.000(4)
N7 0.014(5) 0.029(6) 0.017(5) -0.001(5) 0.001(5) -0.001(5)
C17 0.021(6) 0.027(6) 0.020(6) 0.003(5) 0.005(5) -0.005(5)
C18 0.027(5) 0.014(5) 0.016(5) 0.001(4) 0.004(5) 0.002(4)
C19 0.018(5) 0.029(5) 0.029(5) 0.003(5) 0.007(4) 0.003(4)
C20 0.018(5) 0.034(6) 0.034(6) -0.002(5) 0.010(5) 0.001(5)
C21 0.022(6) 0.033(6) 0.024(6) -0.004(5) 0.007(5) -0.004(5)
C22 0.023(5) 0.022(5) 0.024(5) 0.003(5) 0.005(5) 0.000(5)
O36 0.035(8) 0.025(8) 0.062(9) -0.006(8) 0.010(8) 0.000(7)
C23 0.021(5) 0.028(5) 0.019(5) -0.002(4) 0.006(4) -0.004(4)
C24 0.032(10) 0.021(10) 0.027(10) -0.001(8) 0.005(9) -0.002(9)
C25 0.027(5) 0.021(5) 0.029(5) 0.004(4) 0.014(5) 0.000(4)
C26 0.024(5) 0.032(5) 0.020(5) 0.005(5) 0.002(4) 0.003(5)
C27 0.027(6) 0.024(6) 0.027(6) 0.005(5) 0.005(5) 0.002(5)
C28 0.026(5) 0.031(5) 0.022(5) 0.005(5) 0.002(5) 0.006(5)
C29 0.022(6) 0.037(6) 0.022(6) -0.004(6) 0.005(5) -0.007(5)
C30 0.024(6) 0.024(6) 0.023(6) -0.006(5) 0.007(5) 0.000(5)
C31 0.015(5) 0.032(5) 0.019(5) 0.002(5) 0.002(4) 0.000(5)
C32 0.028(5) 0.026(5) 0.033(5) -0.002(5) -0.002(5) 0.004(5)
C33 0.022(5) 0.019(5) 0.020(5) 0.000(4) 0.003(4) -0.002(4)
C34 0.036(6) 0.026(6) 0.023(6) 0.002(5) 0.006(6) 0.005(6)
C35 0.030(6) 0.016(6) 0.018(6) 0.004(5) 0.003(5) 0.003(5)
C36 0.021(5) 0.032(6) 0.019(5) 0.004(5) 0.003(4) 0.001(5)
C37 0.030(6) 0.024(5) 0.030(6) 0.008(5) 0.016(5) 0.001(5)
N8 0.021(5) 0.034(6) 0.020(6) -0.002(5) 0.008(5) -0.006(5)
C38 0.017(6) 0.034(7) 0.025(6) -0.003(6) 0.001(5) 0.004(6)
C39 0.015(5) 0.029(5) 0.022(5) 0.003(4) 0.003(4) 0.001(4)
C40 0.028(5) 0.017(5) 0.026(5) 0.000(4) 0.013(5) 0.004(4)
C41 0.016(6) 0.026(6) 0.026(6) 0.001(5) 0.007(5) 0.003(5)
C42 0.016(6) 0.033(6) 0.023(6) -0.004(5) 0.002(5) 0.004(5)
C43 0.016(5) 0.031(5) 0.024(5) 0.003(5) 0.004(5) 0.003(5)
C44 0.022(6) 0.033(6) 0.022(6) 0.001(5) 0.006(5) -0.007(5)
C45 0.018(5) 0.035(5) 0.022(5) -0.004(5) 0.005(4) -0.002(5)
C46 0.037(7) 0.032(7) 0.040(7) -0.008(6) -0.002(6) 0.004(6)
C47 0.027(6) 0.032(6) 0.020(6) 0.006(6) 0.001(6) -0.003(6)
C48 0.027(5) 0.035(6) 0.023(5) 0.006(5) 0.002(5) 0.000(5)
C49 0.027(6) 0.026(7) 0.030(7) 0.009(6) 0.005(6) 0.002(6)
C50 0.025(6) 0.019(6) 0.028(6) 0.000(5) 0.002(6) -0.002(5)
C51 0.028(6) 0.027(6) 0.020(6) 0.003(5) 0.002(5) 0.008(6)
C52 0.016(6) 0.025(6) 0.025(6) 0.001(5) 0.007(5) 0.002(5)
C53 0.021(6) 0.032(6) 0.022(6) 0.004(6) 0.005(5) -0.006(5)
C54 0.018(6) 0.030(6) 0.018(6) -0.003(5) 0.002(5) 0.000(5)
C55 0.033(10) 0.013(9) 0.016(9) -0.001(8) 0.004(8) -0.009(8)
C56 0.023(5) 0.017(5) 0.025(5) 0.001(4) 0.014(5) 0.004(4)
C57 0.025(6) 0.025(6) 0.029(6) 0.008(6) 0.006(6) 0.002(6)
C58 0.019(6) 0.033(6) 0.019(6) -0.001(5) 0.002(5) -0.001(5)
C59 0.030(5) 0.034(6) 0.024(5) 0.006(5) 0.003(5) 0.006(5)
C60 0.027(5) 0.022(5) 0.037(6) 0.005(5) 0.003(5) -0.001(5)
C61 0.031(6) 0.032(6) 0.023(6) 0.004(5) 0.003(5) 0.008(6)
C62 0.025(6) 0.032(7) 0.029(7) 0.005(6) 0.003(6) 0.003(6)
C63 0.021(5) 0.015(5) 0.025(5) 0.001(4) 0.004(5) -0.003(4)
C64 0.021(6) 0.031(6) 0.019(6) -0.003(5) 0.002(5) -0.001(5)
C65 0.022(6) 0.033(7) 0.022(6) -0.003(6) 0.008(5) -0.007(6)
C66 0.023(5) 0.017(5) 0.026(5) -0.001(5) 0.002(5) -0.002(5)
C67 0.031(6) 0.038(6) 0.026(6) 0.008(5) 0.003(5) 0.004(6)
C68 0.020(6) 0.037(7) 0.038(7) -0.006(6) 0.010(6) 0.000(6)
C69 0.031(5) 0.018(5) 0.028(5) 0.001(5) 0.011(5) 0.001(5)
C70 0.033(6) 0.026(6) 0.032(6) 0.009(6) 0.017(6) 0.004(6)
C71 0.036(7) 0.021(6) 0.029(7) 0.001(6) 0.007(6) -0.003(6)
C72 0.023(6) 0.032(6) 0.024(6) -0.007(5) 0.007(5) -0.001(5)
C73 0.023(6) 0.035(7) 0.023(6) -0.003(6) 0.007(5) -0.008(6)
C74 0.023(5) 0.023(5) 0.029(5) 0.002(5) -0.002(5) 0.003(5)
C75 0.033(6) 0.019(6) 0.021(6) 0.003(5) 0.001(6) 0.006(6)
C76 0.025(6) 0.029(6) 0.027(6) -0.009(5) 0.006(5) 0.000(5)
C77 0.020(6) 0.035(7) 0.038(7) -0.002(6) 0.008(6) 0.000(6)
C78 0.023(6) 0.032(6) 0.028(6) 0.006(6) 0.004(5) 0.001(5)
C79 0.018(5) 0.040(6) 0.024(6) -0.005(5) 0.002(5) -0.001(5)
C80 0.036(10) 0.022(10) 0.031(10) 0.006(9) 0.008(9) 0.006(9)
C81 0.025(5) 0.017(5) 0.025(5) 0.003(4) 0.010(5) 0.000(4)
C82 0.036(6) 0.023(6) 0.022(6) 0.002(5) 0.010(6) 0.005(5)
C83 0.026(6) 0.021(6) 0.030(7) -0.003(6) 0.002(6) -0.001(6)
C84 0.035(7) 0.019(6) 0.027(7) 0.000(6) 0.009(6) -0.002(6)
C85 0.034(7) 0.030(7) 0.035(7) 0.014(6) 0.015(6) 0.003(6)
C86 0.020(5) 0.038(6) 0.023(5) -0.005(5) 0.004(5) -0.003(5)
C87 0.016(6) 0.030(6) 0.026(6) 0.003(5) 0.006(5) 0.004(5)
C88 0.024(9) 0.022(10) 0.033(10) 0.006(9) 0.000(8) -0.004(8)
C89 0.033(5) 0.021(5) 0.019(5) 0.002(5) 0.006(5) 0.004(5)
C90 0.025(6) 0.027(6) 0.026(6) -0.008(6) 0.005(5) -0.001(6)
C91 0.018(6) 0.035(6) 0.025(6) -0.004(5) 0.001(5) 0.004(5)
C92 0.034(10) 0.023(10) 0.036(10) -0.007(9) -0.006(9) -0.002(9)
C93 0.027(6) 0.035(6) 0.022(6) 0.007(5) 0.002(5) -0.002(5)
C94 0.033(6) 0.029(6) 0.038(6) -0.006(5) -0.003(5) 0.005(5)
C95 0.029(6) 0.026(6) 0.030(6) 0.007(6) 0.005(6) 0.003(6)
C96 0.022(5) 0.027(5) 0.021(5) -0.006(4) 0.008(4) -0.002(4)
C97 0.017(5) 0.033(6) 0.025(6) 0.002(5) 0.001(5) 0.003(5)
C98 0.031(6) 0.026(6) 0.043(7) 0.003(6) 0.003(6) -0.002(6)
C99 0.015(5) 0.036(5) 0.022(5) -0.004(5) 0.003(4) 0.000(5)
C100 0.025(5) 0.019(5) 0.029(5) 0.003(5) 0.002(5) -0.001(4)
C101 0.021(4) 0.008(3) 0.013(4) -0.002(2) 0.005(4) -0.003(4)
C102 0.025(6) 0.030(6) 0.018(6) 0.005(5) 0.000(5) -0.001(6)
C103 0.038(7) 0.030(7) 0.025(6) 0.003(6) 0.008(6) 0.006(6)
C104 0.023(5) 0.029(5) 0.024(5) -0.008(5) 0.006(5) -0.001(5)
C105 0.029(10) 0.034(10) 0.034(10) -0.004(9) -0.001(9) 0.000(9)
C106 0.033(6) 0.020(6) 0.022(6) 0.001(5) -0.001(6) 0.009(6)
C107 0.037(7) 0.034(7) 0.041(7) -0.008(6) -0.007(6) 0.005(6)
C108 0.017(5) 0.039(6) 0.025(6) -0.006(5) 0.000(5) 0.002(5)
C109 0.024(6) 0.032(7) 0.029(7) 0.006(6) 0.005(6) 0.003(6)
C110 0.040(7) 0.030(7) 0.027(7) 0.002(6) 0.009(6) 0.007(6)
C111 0.021(5) 0.032(5) 0.024(5) 0.003(5) 0.002(4) 0.001(5)
C112 0.026(10) 0.029(10) 0.043(11) -0.004(9) -0.011(9) 0.006(9)
C113 0.033(6) 0.021(6) 0.030(6) 0.001(5) 0.009(6) -0.002(5)
C114 0.031(6) 0.020(6) 0.019(6) 0.000(5) 0.001(6) 0.008(6)
C115 0.022(6) 0.038(7) 0.042(7) -0.008(6) 0.011(6) -0.001(6)
C116 0.027(6) 0.022(6) 0.031(7) -0.002(6) 0.002(6) -0.001(6)
C117 0.035(7) 0.023(6) 0.031(7) 0.002(6) 0.008(6) -0.004(6)
C118 0.030(6) 0.039(6) 0.027(6) 0.009(5) 0.001(5) 0.001(5)
C119 0.045(10) 0.024(10) 0.019(9) 0.001(8) 0.005(9) -0.003(9)
C120 0.030(6) 0.029(6) 0.022(6) 0.003(6) 0.003(6) 0.008(6)
C121 0.023(6) 0.033(7) 0.029(7) 0.006(6) 0.003(6) 0.003(6)
C122 0.036(7) 0.028(7) 0.035(7) 0.011(6) 0.016(6) 0.005(6)
C123 0.041(7) 0.034(7) 0.043(7) -0.009(6) -0.004(6) 0.004(6)
C124 0.028(6) 0.020(6) 0.030(7) -0.002(6) 0.001(6) -0.003(6)
C125 0.023(6) 0.033(6) 0.027(6) 0.005(6) 0.004(5) 0.003(5)
C126 0.037(7) 0.030(7) 0.037(7) 0.014(6) 0.016(6) 0.004(6)
C127 0.042(7) 0.035(7) 0.046(8) -0.010(6) -0.006(7) 0.005(6)
C128 0.040(7) 0.026(7) 0.026(6) 0.001(6) 0.010(6) 0.007(6)
C129 0.032(7) 0.030(7) 0.048(7) 0.003(6) 0.004(6) -0.002(6)
C130 0.022(5) 0.032(6) 0.025(5) 0.006(5) 0.004(5) 0.001(5)
C131 0.031(7) 0.029(7) 0.045(7) 0.006(6) 0.005(6) -0.001(6)
C132 0.022(6) 0.037(7) 0.044(7) -0.005(6) 0.010(6) 0.000(6)
C133 0.021(9) 0.037(11) 0.035(10) 0.007(9) 0.007(9) 0.011(9)
C134 0.021(6) 0.036(7) 0.042(7) -0.002(6) 0.009(6) 0.001(6)
C135 0.038(10) 0.032(10) 0.045(11) -0.003(9) 0.023(9) -0.008(9)
C136 0.026(6) 0.018(6) 0.028(6) -0.001(5) 0.002(5) -0.002(5)
O37 0.072(10) 0.079(11) 0.095(12) -0.010(10) 0.005(10) 0.027(10)
O38 0.059(10) 0.066(10) 0.097(11) -0.025(10) -0.004(10) -0.001(9)
O39 0.057(10) 0.068(11) 0.109(12) -0.019(10) 0.003(10) 0.001(9)
C137 0.041(7) 0.036(7) 0.045(7) -0.010(6) -0.008(7) 0.005(6)
C138 0.033(7) 0.031(7) 0.048(7) 0.005(6) 0.005(6) -0.002(6)
O40 0.055(10) 0.053(10) 0.085(11) 0.003(9) 0.015(9) 0.023(9)
O41 0.15(4) 0.10(3) 0.08(2) -0.02(2) 0.06(2) 0.04(2)

loop_
_atom_type_symbol
_atom_type_description
_atom_type_scat_dispersion_real
_atom_type_scat_dispersion_imag
_atom_type_scat_source
C C 0.0181 0.0091 'International Tables Vol C Tables 4.2.6.8 and 6.1.1.4'
H H 0.0000 0.0000 'International Tables Vol C Tables 4.2.6.8 and 6.1.1.4'
Cl Cl 0.3639 0.7018 'International Tables Vol C Tables 4.2.6.8 and 6.1.1.4'
N N 0.0311 0.0180 'International Tables Vol C Tables 4.2.6.8 and 6.1.1.4'
O O 0.0492 0.0322 'International Tables Vol C Tables 4.2.6.8 and 6.1.1.4'
Tb Tb -9.1472 9.1891 'International Tables Vol C Tables 4.2.6.8 and 6.1.1.4'

loop_
_geom_angle_atom_site_label_1
_geom_angle_atom_site_label_2
_geom_angle_atom_site_label_3
_geom_angle
_geom_angle_site_symmetry_1
_geom_angle_site_symmetry_3
_geom_angle_publ_flag
O6 Tb1 N3 105.1(6) 1_554 . ?
O6 Tb1 N5 65.0(6) 1_554 . ?
O13 Tb1 O6 73.7(6) . 1_554 ?
O13 Tb1 O15 75.5(6) . . ?
O13 Tb1 O16 74.9(6) . . ?
O13 Tb1 N3 71.5(6) . . ?
O13 Tb1 N5 105.7(6) . . ?
O15 Tb1 O6 76.9(6) . 1_554 ?
O15 Tb1 N3 144.6(7) . . ?
O15 Tb1 N5 139.1(7) . . ?
O16 Tb1 O6 145.1(5) . 1_554 ?
O16 Tb1 O15 81.0(6) . . ?
O16 Tb1 N3 78.5(6) . . ?
O16 Tb1 N5 139.6(6) . . ?
O19 Tb1 O6 76.4(6) . 1_554 ?
O19 Tb1 O13 145.8(6) . . ?
O19 Tb1 O15 82.0(6) . . ?
O19 Tb1 O16 126.8(6) . . ?
O19 Tb1 N3 133.2(6) . . ?
O19 Tb1 N5 75.4(6) . . ?
O27 Tb1 O6 141.9(6) . 1_554 ?
O27 Tb1 O13 139.9(6) . . ?
O27 Tb1 O15 121.4(6) . . ?
O27 Tb1 O16 72.9(6) . . ?
O27 Tb1 O19 74.0(6) . . ?
O27 Tb1 N3 79.2(6) . . ?
O27 Tb1 N5 84.6(6) . . ?
N5 Tb1 N3 64.3(7) . . ?
O1 Tb2 N6 67.7(6) . . ?
O1 Tb2 N8 106.3(6) . . ?
O2 Tb2 O1 90.3(5) . . ?
O2 Tb2 O3 72.2(6) . . ?
O2 Tb2 O12 85.2(6) . . ?
O2 Tb2 O32 73.1(6) . . ?
O2 Tb2 O33 113.5(6) . . ?
O2 Tb2 N6 147.1(7) . . ?
O2 Tb2 N8 149.1(7) . . ?
O3 Tb2 O1 72.5(5) . . ?
O3 Tb2 O12 139.6(6) . . ?
O3 Tb2 O32 126.5(6) . . ?
O3 Tb2 N6 77.8(6) . . ?
O3 Tb2 N8 137.2(7) . . ?
O12 Tb2 O1 74.6(5) . . ?
O12 Tb2 N6 110.3(7) . . ?
O12 Tb2 N8 74.8(6) . . ?
O32 Tb2 O1 146.1(6) . . ?
O32 Tb2 O12 74.7(6) . . ?
O32 Tb2 N6 138.0(7) . . ?
O32 Tb2 N8 78.9(7) . . ?
O33 Tb2 O1 134.6(5) . . ?
O33 Tb2 O3 78.6(6) . . ?
O33 Tb2 O12 141.8(6) . . ?
O33 Tb2 O32 79.3(6) . . ?
O33 Tb2 N6 72.5(6) . . ?
O33 Tb2 N8 73.1(6) . . ?
N6 Tb2 N8 63.6(7) . . ?
O4 Tb3 O21 70.1(6) . . ?
O4 Tb3 O26 75.7(5) . . ?
O4 Tb3 N2 141.2(7) . . ?
O4 Tb3 N7 140.3(6) . . ?
O5 Tb3 O4 77.7(6) . . ?
O5 Tb3 O11 130.3(6) . . ?
O5 Tb3 O21 132.4(5) . . ?
O5 Tb3 O26 75.5(5) . . ?
O5 Tb3 N2 139.6(6) . . ?
O5 Tb3 N7 77.2(6) . . ?
O11 Tb3 O4 80.2(6) . . ?
O11 Tb3 O21 77.7(5) . . ?
O11 Tb3 O26 139.3(5) . . ?
O11 Tb3 N2 79.0(6) . . ?
O11 Tb3 N7 139.1(6) . . ?
O20 Tb3 O4 124.9(6) . . ?
O20 Tb3 O5 78.0(6) . . ?
O20 Tb3 O11 79.3(6) . . ?
O20 Tb3 O21 149.6(6) . . ?
O20 Tb3 O26 141.3(6) . . ?
O20 Tb3 N2 82.6(6) . . ?
O20 Tb3 N7 78.5(6) . . ?
O21 Tb3 N2 73.7(6) . . ?
O21 Tb3 N7 106.9(6) . . ?
O26 Tb3 O21 63.4(5) . . ?
O26 Tb3 N2 100.0(6) . . ?
O26 Tb3 N7 68.5(6) . . ?
N7 Tb3 N2 64.3(7) . . ?
O2 Tb4 O8 140.7(5) . . ?
O2 Tb4 C4 26.1(6) . . ?
O7 Tb4 O2 71.3(5) . . ?
O7 Tb4 O8 74.0(5) . . ?
O7 Tb4 O14 132.2(6) . . ?
O7 Tb4 N1 139.3(6) . . ?
O7 Tb4 O23 86.1(6) . . ?
O7 Tb4 O25 136.1(6) . . ?
O7 Tb4 C4 77.3(5) . . ?
O7 Tb4 N4 77.4(6) . . ?
O8 Tb4 C4 150.4(5) . . ?
O14 Tb4 O2 144.2(5) . . ?
O14 Tb4 O8 59.4(5) . . ?
O14 Tb4 N1 68.8(6) . . ?
O14 Tb4 O23 138.6(6) . . ?
O14 Tb4 O25 76.6(6) . . ?
O14 Tb4 C4 150.1(5) . . ?
O14 Tb4 N4 98.4(6) . . ?
O18 Tb4 O2 78.0(6) . . ?
O18 Tb4 O7 76.1(6) . . ?
O18 Tb4 O8 76.1(6) . . ?
O18 Tb4 O14 82.7(6) . . ?
O18 Tb4 N1 144.3(6) . . ?
O18 Tb4 O23 128.6(6) . . ?
O18 Tb4 O25 76.6(6) . . ?
O18 Tb4 C4 104.2(6) . . ?
O18 Tb4 N4 144.5(7) . . ?
N1 Tb4 O2 113.2(6) . . ?
N1 Tb4 O8 105.1(6) . . ?
N1 Tb4 C4 91.7(6) . . ?
O23 Tb4 O2 50.6(5) . . ?
O23 Tb4 O8 143.7(5) . . ?
O23 Tb4 N1 71.0(6) . . ?
O23 Tb4 C4 24.5(6) . . ?
O23 Tb4 N4 72.0(6) . . ?
O25 Tb4 O2 69.8(6) . . ?
O25 Tb4 O8 130.3(6) . . ?
O25 Tb4 N1 76.2(6) . . ?
O25 Tb4 O23 84.8(6) . . ?
O25 Tb4 C4 76.9(6) . . ?
O25 Tb4 N4 138.5(6) . . ?
N4 Tb4 O2 114.8(6) . . ?
N4 Tb4 O8 74.2(6) . . ?
N4 Tb4 N1 63.9(7) . . ?
N4 Tb4 C4 92.5(6) . . ?
O30 Cl1 O34 109.3(13) . . ?
O30 Cl1 O36 111.0(14) . . ?
O35 Cl1 O30 108.9(14) . . ?
O35 Cl1 O34 110.6(14) . . ?
O35 Cl1 O36 108.4(13) . . ?
O36 Cl1 O34 108.7(13) . . ?
O38 Cl2 O37 107(2) . . ?
O38 Cl2 O39 112.4(19) . . ?
O38 Cl2 O40 117.6(19) . . ?
O39 Cl2 O37 95(2) . . ?
O40 Cl2 O37 101.0(18) . . ?
O40 Cl2 O39 118.9(19) . . ?
C1 O1 Tb2 133.8(11) . . ?
Tb2 O2 Tb4 113.6(6) . . ?
C4 O2 Tb2 158.8(12) . . ?
C4 O2 Tb4 87.5(10) . . ?
C56 O3 Tb2 143.2(13) . . ?
C5 O4 Tb3 112.9(11) . . ?
C63 O5 Tb3 137.4(13) . . ?
C15 O6 Tb1 140.5(12) . 1_556 ?
C81 O7 Tb4 134.5(12) . . ?
C2 O8 Tb4 119.3(9) . . ?
C119 O8 Tb4 126.2(14) . . ?
C119 O8 C2 114.5(16) . . ?
C88 O9 C33 110.7(16) . . ?
C40 O10 C80 116.4(17) . . ?
C10 O11 Tb3 142.9(12) . . ?
C15 O14 Tb4 135.7(13) . . ?
C36 O15 Tb1 112.4(12) . . ?
C10 O16 Tb1 137.4(13) . . ?
C92 O17 C12 114.2(18) . . ?
C74 O18 Tb4 175.4(17) . . ?
C17 N1 Tb4 123.2(13) . . ?
C17 N1 C23 117.4(15) . . ?
C23 N1 Tb4 119.3(12) . . ?
C63 O19 Tb1 144.9(12) . . ?
C36 O20 Tb3 176.8(18) . . ?
C55 O21 Tb3 127.9(13) . . ?
C55 O21 C101 111.6(15) . . ?
C101 O21 Tb3 118.9(9) . . ?
C19 O22 C133 112.3(17) . . ?
C4 O23 Tb4 101.3(11) . . ?
C24 O24 C100 111.6(16) . . ?
C56 O25 Tb4 135.2(13) . . ?
C1 O26 Tb3 128.5(11) . . ?
C5 O27 Tb1 175.3(16) . . ?
C135 O28 C25 115.9(18) . . ?
C112 O29 C32 114.5(17) . . ?
O1 C1 O26 128.8(11) . . ?
O1 C1 C101 115.9(15) . . ?
O26 C1 C101 114.5(14) . . ?
O8 C2 C15 108.1(13) . . ?
O8 C2 C89 110.1(11) . . ?
C89 C2 C15 113.0(10) . . ?
C105 O31 C111 112.7(19) . . ?
C39 N2 Tb3 118.0(12) . . ?
C52 N2 Tb3 122.8(13) . . ?
C52 N2 C39 119.0(16) . . ?
C26 N3 Tb1 118.9(13) . . ?
C102 N3 Tb1 121.9(13) . . ?
C102 N3 C26 119.2(16) . . ?
C81 O32 Tb2 144.8(14) . . ?
C57 C3 C22 121.9(10) . . ?
O2 C4 Tb4 66.3(8) . . ?
O2 C4 C33 118.5(18) . . ?
O23 C4 Tb4 54.3(8) . . ?
O23 C4 O2 120.5(12) . . ?
O23 C4 C33 120.9(18) . . ?
C33 C4 Tb4 175.0(15) . . ?
C74 O33 Tb2 115.1(12) . . ?
O4 C5 C19 115.5(15) . . ?
O27 C5 O4 120.1(12) . . ?
O27 C5 C19 124.2(15) . . ?
C30 N4 Tb4 124.4(13) . . ?
C30 N4 C96 116.9(16) . . ?
C96 N4 Tb4 118.5(12) . . ?
C28 N5 Tb1 119.1(12) . . ?
C51 N5 Tb1 124.5(14) . . ?
C51 N5 C28 116.4(16) . . ?
C42 N6 Tb2 123.5(13) . . ?
C42 N6 C99 116.2(16) . . ?
C99 N6 Tb2 120.3(13) . . ?
C21 C6 C23 119.8(7) . . ?
C44 C6 C21 121.3(6) . . ?
C44 C6 C23 118.9(7) . . ?
C97 C7 C31 120.0(8) . . ?
C60 C8 C131 120.6(9) . . ?
C114 C9 C18 122.7(10) . . ?
O11 C10 C12 115.6(17) . . ?
O16 C10 O11 123.0(12) . . ?
O16 C10 C12 121.4(17) . . ?
C85 C11 C37 121.1(10) . . ?
O17 C12 C10 109.6(16) . . ?
O17 C12 C66 109.7(14) . . ?
C10 C12 C66 111.0(8) . . ?
C99 C13 C91 118.8(7) . . ?
C99 C13 C108 118.5(8) . . ?
C108 C13 C91 122.6(7) . . ?
C69 C14 C84 120.5(10) . . ?
O6 C15 C2 118.0(16) . . ?
O14 C15 O6 125.4(13) . . ?
O14 C15 C2 116.6(16) . . ?
C31 C16 N7 121.7(10) . . ?
C39 C16 N7 119.0(10) . . ?
C39 C16 C31 119.4(8) . . ?
C16 N7 Tb3 118.2(12) . . ?
C54 N7 Tb3 123.6(12) . . ?
C54 N7 C16 118.0(15) . . ?
N1 C17 C53 124.7(15) . . ?
C9 C18 C101 119.5(8) . . ?
C35 C18 C9 117.0(8) . . ?
C35 C18 C101 123.5(8) . . ?
O22 C19 C5 107.2(13) . . ?
O22 C19 C20 116.3(12) . . ?
C20 C19 C5 109.5(13) . . ?
C68 C20 C19 121.6(9) . . ?
C68 C20 C77 118.6(7) . . ?
C77 C20 C19 119.7(9) . . ?
C6 C21 C72 118.9(8) . . ?
C3 C22 C27 116.4(8) . . ?
C3 C22 C33 121.2(9) . . ?
C27 C22 C33 122.2(10) . . ?
C6 C23 N1 121.1(10) . . ?
C96 C23 N1 118.7(10) . . ?
C96 C23 C6 120.3(8) . . ?
O28 C25 C37 113.9(14) . . ?
O28 C25 C81 108.0(14) . . ?
C37 C25 C81 115.5(11) . . ?
C28 C26 N3 120.1(11) . . ?
C28 C26 C48 119.4(8) . . ?
C48 C26 N3 120.4(11) . . ?
C95 C27 C22 123.7(10) . . ?
C26 C28 N5 117.5(10) . . ?
C59 C28 N5 120.9(10) . . ?
C59 C28 C26 121.6(8) . . ?
C73 C29 C86 121.6(10) . . ?
N4 C30 C90 125.1(16) . . ?
C16 C31 C7 120.0(7) . . ?
C58 C31 C7 121.8(6) . . ?
C58 C31 C16 118.2(7) . . ?
O29 C32 C74 110.7(14) . . ?
O29 C32 C94 110.9(12) . . ?
C74 C32 C94 112.3(12) . . ?
O9 C33 C4 112.4(15) . . ?
O9 C33 C22 106.7(13) . . ?
C22 C33 C4 111.0(9) . . ?
C89 C34 C103 119.7(10) . . ?
C18 C35 C75 120.8(10) . . ?
O15 C36 C111 119.0(16) . . ?
O20 C36 O15 124.1(13) . . ?
O20 C36 C111 116.8(16) . . ?
C11 C37 C25 121.0(9) . . ?
C70 C37 C11 118.6(8) . . ?
C70 C37 C25 120.4(8) . . ?
C45 N8 Tb2 119.8(13) . . ?
C65 N8 Tb2 121.0(13) . . ?
C65 N8 C45 119.0(16) . . ?
C91 C38 C42 116.1(11) . . ?
C16 C39 N2 119.1(10) . . ?
C43 C39 N2 119.8(11) . . ?
C43 C39 C16 121.1(8) . . ?
O10 C40 C56 109.2(12) . . ?
O10 C40 C69 111.2(11) . . ?
C56 C40 C69 112.7(11) . . ?
C52 C41 C87 118.9(11) . . ?
N6 C42 C38 126.2(15) . . ?
C39 C43 C87 119.8(7) . . ?
C39 C43 C97 118.9(8) . . ?
C97 C43 C87 121.3(6) . . ?
C6 C44 C53 121.0(9) . . ?
C86 C45 N8 120.7(11) . . ?
C99 C45 N8 118.2(11) . . ?
C99 C45 C86 121.0(8) . . ?
C94 C46 C123 120.3(9) . . ?
C93 C47 C102 117.6(11) . . ?
C26 C48 C93 118.8(7) . . ?
C118 C48 C26 118.5(7) . . ?
C118 C48 C93 122.8(6) . . ?
C95 C49 C57 120.2(11) . . ?
C83 C50 C66 121.5(10) . . ?
N5 C51 C120 126.1(14) . . ?
N2 C52 C41 123.5(15) . . ?
C17 C53 C44 116.8(11) . . ?
N7 C54 C64 120.8(15) . . ?
O3 C56 C40 115.1(16) . . ?
O25 C56 O3 127.2(13) . . ?
O25 C56 C40 117.5(17) . . ?
C3 C57 C49 119.7(11) . . ?
C64 C58 C31 121.0(9) . . ?
C28 C59 C61 118.0(7) . . ?
C28 C59 C67 119.4(7) . . ?
C61 C59 C67 122.5(6) . . ?
C8 C60 C98 117.9(9) . . ?
C8 C60 C100 120.2(8) . . ?
C98 C60 C100 121.8(7) . . ?
C59 C61 C120 122.1(9) . . ?
C78 C62 C109 119.1(11) . . ?
O5 C63 O19 124.5(13) . . ?
O5 C63 C100 121.5(16) . . ?
O19 C63 C100 114.0(14) . . ?
C58 C64 C54 120.2(11) . . ?
N8 C65 C73 122.0(15) . . ?
C50 C66 C12 120.2(10) . . ?
C136 C66 C12 122.0(10) . . ?
C136 C66 C50 117.8(8) . . ?
C118 C67 C59 118.5(8) . . ?
C20 C68 C115 119.9(9) . . ?
C14 C69 C40 118.9(8) . . ?
C14 C69 C113 118.9(9) . . ?
C113 C69 C40 122.1(9) . . ?
C122 C70 C37 120.7(10) . . ?
C84 C71 C117 121.0(11) . . ?
C104 C72 C21 122.2(8) . . ?
C29 C73 C65 118.3(11) . . ?
O18 C74 C32 118.9(16) . . ?
O33 C74 O18 122.1(13) . . ?
O33 C74 C32 119.0(17) . . ?
C106 C75 C35 121.6(11) . . ?
C90 C76 C104 120.9(9) . . ?
C134 C77 C20 121.7(9) . . ?
C62 C78 C130 123.1(10) . . ?
C108 C79 C86 122.5(9) . . ?
O7 C81 C25 113.2(15) . . ?
O32 C81 O7 125.8(13) . . ?
O32 C81 C25 120.9(17) . . ?
C89 C82 C128 120.8(10) . . ?
C50 C83 C116 120.2(11) . . ?
C71 C84 C14 119.4(11) . . ?
C126 C85 C11 119.9(11) . . ?
C45 C86 C29 118.2(7) . . ?
C45 C86 C79 117.1(8) . . ?
C79 C86 C29 124.6(7) . . ?
C41 C87 C43 119.0(9) . . ?
C34 C89 C2 117.7(8) . . ?
C82 C89 C2 122.6(7) . . ?
C82 C89 C34 119.6(8) . . ?
C76 C90 C30 117.6(12) . . ?
C13 C91 C38 121.8(9) . . ?
C47 C93 C48 121.4(9) . . ?
C46 C94 C32 123.2(7) . . ?
C46 C94 C107 118.2(8) . . ?
C107 C94 C32 118.4(7) . . ?
C27 C95 C49 117.9(11) . . ?
C23 C96 N4 118.8(10) . . ?
C104 C96 N4 120.3(11) . . ?
C104 C96 C23 120.8(8) . . ?
C7 C97 C43 120.4(8) . . ?
C129 C98 C60 122.5(10) . . ?
C13 C99 N6 120.9(11) . . ?
C13 C99 C45 121.1(8) . . ?
C45 C99 N6 118.0(11) . . ?
O24 C100 C60 112.7(10) . . ?
O24 C100 C63 108.7(12) . . ?
C63 C100 C60 110.5(12) . . ?
O21 C101 C1 109.6(12) . . ?
O21 C101 C18 109.1(11) . . ?
C1 C101 C18 115.7(10) . . ?
N3 C102 C47 122.6(16) . . ?
C110 C103 C34 120.6(10) . . ?
C76 C104 C72 122.8(7) . . ?
C96 C104 C72 117.9(8) . . ?
C96 C104 C76 119.2(7) . . ?
C75 C106 C114 118.0(10) . . ?
C94 C107 C137 122.1(9) . . ?
C79 C108 C13 119.6(8) . . ?
C121 C109 C62 119.9(11) . . ?
C103 C110 C128 119.7(10) . . ?
O31 C111 C36 114.0(14) . . ?
O31 C111 C130 110.7(11) . . ?
C130 C111 C36 113.2(12) . . ?
C117 C113 C69 121.5(10) . . ?
C9 C114 C106 119.8(10) . . ?
C132 C115 C68 121.2(10) . . ?
C124 C116 C83 118.6(11) . . ?
C113 C117 C71 118.4(11) . . ?
C48 C118 C67 122.6(9) . . ?
C51 C120 C61 116.5(10) . . ?
C125 C121 C109 118.7(11) . . ?
C70 C122 C126 120.3(11) . . ?
C46 C123 C127 120.7(10) . . ?
C116 C124 C136 120.7(11) . . ?
C121 C125 C130 123.5(10) . . ?
C85 C126 C122 119.4(11) . . ?
C123 C127 C137 119.6(11) . . ?
C110 C128 C82 119.6(11) . . ?
C98 C129 C138 118.5(10) . . ?
C78 C130 C111 122.9(8) . . ?
C125 C130 C78 115.5(8) . . ?
C125 C130 C111 121.6(7) . . ?
C8 C131 C138 120.2(11) . . ?
C115 C132 C134 119.2(11) . . ?
C77 C134 C132 119.4(10) . . ?
C66 C136 C124 121.0(10) . . ?
C107 C137 C127 119.0(11) . . ?
C129 C138 C131 120.2(11) . . ?

loop_
_geom_bond_atom_site_label_1
_geom_bond_atom_site_label_2
_geom_bond_distance
_geom_bond_site_symmetry_2
_geom_bond_publ_flag
Tb1 O6 2.425(17) 1_554 ?
Tb1 O13 2.385(18) . ?
Tb1 O15 2.417(17) . ?
Tb1 O16 2.391(16) . ?
Tb1 O19 2.340(17) . ?
Tb1 O27 2.321(17) . ?
Tb1 N3 2.59(2) . ?
Tb1 N5 2.56(2) . ?
Tb2 O1 2.454(14) . ?
Tb2 O2 2.310(16) . ?
Tb2 O3 2.353(16) . ?
Tb2 O12 2.403(17) . ?
Tb2 O32 2.370(17) . ?
Tb2 O33 2.347(18) . ?
Tb2 N6 2.56(2) . ?
Tb2 N8 2.59(2) . ?
Tb3 O4 2.364(16) . ?
Tb3 O5 2.307(17) . ?
Tb3 O11 2.328(16) . ?
Tb3 O20 2.269(17) . ?
Tb3 O21 2.557(16) . ?
Tb3 O26 2.385(14) . ?
Tb3 N2 2.59(2) . ?
Tb3 N7 2.57(2) . ?
Tb4 O2 2.662(17) . ?
Tb4 O7 2.343(16) . ?
Tb4 O8 2.702(16) . ?
Tb4 O14 2.367(17) . ?
Tb4 O18 2.279(16) . ?
Tb4 N1 2.60(2) . ?
Tb4 O23 2.404(16) . ?
Tb4 O25 2.372(16) . ?
Tb4 C4 2.904(8) . ?
Tb4 N4 2.57(2) . ?
Cl1 O30 1.44(2) . ?
Cl1 O34 1.47(2) . ?
Cl1 O35 1.3800(3) . ?
Cl1 O36 1.44(2) . ?
Cl2 O37 1.41(4) . ?
Cl2 O38 1.36(3) . ?
Cl2 O39 1.40(3) . ?
Cl2 O40 1.37(3) . ?
O1 C1 1.21(2) . ?
O2 C4 1.28(3) . ?
O3 C56 1.28(3) . ?
O4 C5 1.29(2) . ?
O5 C63 1.27(2) . ?
O6 Tb1 2.425(17) 1_556 ?
O6 C15 1.26(3) . ?
O7 C81 1.32(3) . ?
O8 C2 1.44(2) . ?
O8 C119 1.41(3) . ?
O9 C33 1.43(2) . ?
O9 C88 1.42(3) . ?
O10 C40 1.42(2) . ?
O10 C80 1.44(3) . ?
O11 C10 1.27(3) . ?
O14 C15 1.25(2) . ?
O15 C36 1.25(2) . ?
O16 C10 1.25(2) . ?
O17 C12 1.42(3) . ?
O17 C92 1.41(3) . ?
O18 C74 1.27(2) . ?
N1 C17 1.33(3) . ?
N1 C23 1.39(2) . ?
O19 C63 1.28(3) . ?
O20 C36 1.23(3) . ?
O21 C55 1.42(3) . ?
O21 C101 1.50(2) . ?
O22 C19 1.42(2) . ?
O22 C133 1.42(3) . ?
O23 C4 1.23(3) . ?
O24 C24 1.43(3) . ?
O24 C100 1.46(2) . ?
O25 C56 1.26(3) . ?
O26 C1 1.30(2) . ?
O27 C5 1.25(2) . ?
O28 C25 1.45(2) . ?
O28 C135 1.40(3) . ?
O29 C32 1.44(2) . ?
O29 C112 1.42(3) . ?
C1 C101 1.5000(3) . ?
C2 C15 1.5000(3) . ?
C2 C89 1.5000(3) . ?
O31 C105 1.38(3) . ?
O31 C111 1.40(2) . ?
N2 C39 1.40(2) . ?
N2 C52 1.29(3) . ?
N3 C26 1.38(2) . ?
N3 C102 1.34(3) . ?
O32 C81 1.22(2) . ?
C3 C22 1.3800(3) . ?
C3 C57 1.3800(3) . ?
C4 C33 1.5000(3) . ?
O33 C74 1.25(2) . ?
C5 C19 1.5000(3) . ?
N4 C30 1.32(3) . ?
N4 C96 1.44(2) . ?
N5 C28 1.44(2) . ?
N5 C51 1.30(3) . ?
N6 C42 1.32(3) . ?
N6 C99 1.42(2) . ?
C6 C21 1.3800(3) . ?
C6 C23 1.3800(3) . ?
C6 C44 1.3800(3) . ?
C7 C31 1.3800(3) . ?
C7 C97 1.3800(3) . ?
C8 C60 1.3800(3) . ?
C8 C131 1.3800(3) . ?
C9 C18 1.3800(3) . ?
C9 C114 1.3800(3) . ?
C10 C12 1.5000(3) . ?
C11 C37 1.3800(3) . ?
C11 C85 1.3800(3) . ?
C12 C66 1.5000(3) . ?
C13 C91 1.3800(3) . ?
C13 C99 1.3800(3) . ?
C13 C108 1.3800(3) . ?
C14 C69 1.3800(3) . ?
C14 C84 1.3800(3) . ?
C16 N7 1.41(2) . ?
C16 C31 1.3800(3) . ?
C16 C39 1.3800(3) . ?
N7 C54 1.37(3) . ?
C17 C53 1.3800(3) . ?
C18 C35 1.3800(3) . ?
C18 C101 1.5000(3) . ?
C19 C20 1.5000(3) . ?
C20 C68 1.3800(3) . ?
C20 C77 1.3800(3) . ?
C21 C72 1.3800(3) . ?
C22 C27 1.3800(3) . ?
C22 C33 1.5000(3) . ?
C23 C96 1.3800(3) . ?
C25 C37 1.5000(3) . ?
C25 C81 1.5000(3) . ?
C26 C28 1.3800(3) . ?
C26 C48 1.3800(3) . ?
C27 C95 1.3800(3) . ?
C28 C59 1.3800(3) . ?
C29 C73 1.3800(3) . ?
C29 C86 1.3800(3) . ?
C30 C90 1.3800(3) . ?
C31 C58 1.3800(3) . ?
C32 C74 1.5000(3) . ?
C32 C94 1.5000(3) . ?
C34 C89 1.3800(3) . ?
C34 C103 1.3800(3) . ?
C35 C75 1.3800(3) . ?
C36 C111 1.5000(3) . ?
C37 C70 1.3800(3) . ?
N8 C45 1.40(2) . ?
N8 C65 1.34(3) . ?
C38 C42 1.3800(3) . ?
C38 C91 1.3800(3) . ?
C39 C43 1.3800(3) . ?
C40 C56 1.5000(3) . ?
C40 C69 1.5000(3) . ?
C41 C52 1.3800(3) . ?
C41 C87 1.3800(3) . ?
C43 C87 1.3800(3) . ?
C43 C97 1.3800(3) . ?
C44 C53 1.3800(3) . ?
C45 C86 1.3800(3) . ?
C45 C99 1.3800(3) . ?
C46 C94 1.3800(3) . ?
C46 C123 1.3800(3) . ?
C47 C93 1.3800(3) . ?
C47 C102 1.3800(3) . ?
C48 C93 1.3800(3) . ?
C48 C118 1.3800(3) . ?
C49 C57 1.3800(3) . ?
C49 C95 1.3800(3) . ?
C50 C66 1.3800(3) . ?
C50 C83 1.3800(3) . ?
C51 C120 1.3800(3) . ?
C54 C64 1.3800(3) . ?
C58 C64 1.3800(3) . ?
C59 C61 1.3800(3) . ?
C59 C67 1.3800(3) . ?
C60 C98 1.3800(3) . ?
C60 C100 1.5000(3) . ?
C61 C120 1.3800(3) . ?
C62 C78 1.3800(3) . ?
C62 C109 1.3800(3) . ?
C63 C100 1.5000(3) . ?
C65 C73 1.3800(3) . ?
C66 C136 1.3800(3) . ?
C67 C118 1.3800(3) . ?
C68 C115 1.3800(3) . ?
C69 C113 1.3800(3) . ?
C70 C122 1.3800(3) . ?
C71 C84 1.3800(3) . ?
C71 C117 1.3800(3) . ?
C72 C104 1.3800(3) . ?
C75 C106 1.3800(3) . ?
C76 C90 1.3800(3) . ?
C76 C104 1.3800(3) . ?
C77 C134 1.3800(3) . ?
C78 C130 1.3800(3) . ?
C79 C86 1.3800(3) . ?
C79 C108 1.3800(3) . ?
C82 C89 1.3800(3) . ?
C82 C128 1.3800(3) . ?
C83 C116 1.3800(3) . ?
C85 C126 1.3800(3) . ?
C94 C107 1.3800(3) . ?
C96 C104 1.3800(3) . ?
C98 C129 1.3800(3) . ?
C103 C110 1.3800(3) . ?
C106 C114 1.3800(3) . ?
C107 C137 1.3800(3) . ?
C109 C121 1.3800(3) . ?
C110 C128 1.3800(3) . ?
C111 C130 1.5000(3) . ?
C113 C117 1.3800(3) . ?
C115 C132 1.3800(3) . ?
C116 C124 1.3800(3) . ?
C121 C125 1.3800(3) . ?
C122 C126 1.3800(3) . ?
C123 C127 1.3800(3) . ?
C124 C136 1.3800(3) . ?
C125 C130 1.3800(3) . ?
C127 C137 1.3800(3) . ?
C129 C138 1.3800(3) . ?
C131 C138 1.3800(3) . ?
C132 C134 1.3800(3) . ?

loop_
_geom_torsion_atom_site_label_1
_geom_torsion_atom_site_label_2
_geom_torsion_atom_site_label_3
_geom_torsion_atom_site_label_4
_geom_torsion
_geom_torsion_site_symmetry_1
_geom_torsion_site_symmetry_2
_geom_torsion_site_symmetry_3
_geom_torsion_site_symmetry_4
_geom_torsion_publ_flag
Tb1 O6 C15 O14 -2(4) 1_556 . . . ?
Tb1 O6 C15 C2 178.3(12) 1_556 . . . ?
Tb1 O15 C36 O20 2(3) . . . . ?
Tb1 O15 C36 C111 178.0(14) . . . . ?
Tb1 O16 C10 O11 -38(3) . . . . ?
Tb1 O16 C10 C12 139.5(15) . . . . ?
Tb1 O19 C63 O5 11(4) . . . . ?
Tb1 O19 C63 C100 -168.1(15) . . . . ?
Tb1 N3 C26 C28 2(3) . . . . ?
Tb1 N3 C26 C48 -179.6(14) . . . . ?
Tb1 N3 C102 C47 177.2(17) . . . . ?
Tb1 N5 C28 C26 0(2) . . . . ?
Tb1 N5 C28 C59 -178.8(14) . . . . ?
Tb1 N5 C51 C120 -179.2(17) . . . . ?
Tb2 O1 C1 O26 3(3) . . . . ?
Tb2 O1 C1 C101 171.0(9) . . . . ?
Tb2 O2 C4 Tb4 -174(4) . . . . ?
Tb2 O2 C4 O23 -176(3) . . . . ?
Tb2 O2 C4 C33 7(5) . . . . ?
Tb2 O3 C56 O25 -10(4) . . . . ?
Tb2 O3 C56 C40 163.9(15) . . . . ?
Tb2 O32 C81 O7 -8(5) . . . . ?
Tb2 O32 C81 C25 175.7(17) . . . . ?
Tb2 O33 C74 O18 -8(3) . . . . ?
Tb2 O33 C74 C32 171.1(13) . . . . ?
Tb2 N6 C42 C38 -179.8(16) . . . . ?
Tb2 N6 C99 C13 -178.8(12) . . . . ?
Tb2 N6 C99 C45 4(2) . . . . ?
Tb2 N8 C45 C86 179.4(11) . . . . ?
Tb2 N8 C45 C99 1(2) . . . . ?
Tb2 N8 C65 C73 -179.7(14) . . . . ?
Tb3 O4 C5 O27 -3(3) . . . . ?
Tb3 O4 C5 C19 172.6(13) . . . . ?
Tb3 O5 C63 O19 16(4) . . . . ?
Tb3 O5 C63 C100 -164.9(12) . . . . ?
Tb3 O11 C10 O16 13(4) . . . . ?
Tb3 O11 C10 C12 -165.0(15) . . . . ?
Tb3 O21 C101 C1 10.8(15) . . . . ?
Tb3 O21 C101 C18 -116.8(9) . . . . ?
Tb3 O26 C1 O1 -163.5(16) . . . . ?
Tb3 O26 C1 C101 28(2) . . . . ?
Tb3 N2 C39 C16 -10(2) . . . . ?
Tb3 N2 C39 C43 172.1(13) . . . . ?
Tb3 N2 C52 C41 -172.7(16) . . . . ?
Tb3 N7 C54 C64 175.3(15) . . . . ?
Tb4 O2 C4 O23 -2.2(18) . . . . ?
Tb4 O2 C4 C33 -178.5(12) . . . . ?
Tb4 O7 C81 O32 24(4) . . . . ?
Tb4 O7 C81 C25 -158.8(13) . . . . ?
Tb4 O8 C2 C15 10.0(16) . . . . ?
Tb4 O8 C2 C89 -113.9(9) . . . . ?
Tb4 O14 C15 O6 -173.4(16) . . . . ?
Tb4 O14 C15 C2 7(3) . . . . ?
Tb4 N1 C17 C53 172.5(12) . . . . ?
Tb4 N1 C23 C6 -173.6(10) . . . . ?
Tb4 N1 C23 C96 6(2) . . . . ?
Tb4 O23 C4 O2 2(2) . . . . ?
Tb4 O23 C4 C33 178.7(11) . . . . ?
Tb4 O25 C56 O3 -11(4) . . . . ?
Tb4 O25 C56 C40 175.0(12) . . . . ?
Tb4 N4 C30 C90 -177.0(15) . . . . ?
Tb4 N4 C96 C23 -8(2) . . . . ?
Tb4 N4 C96 C104 175.8(11) . . . . ?
O1 C1 C101 O21 167.5(16) . . . . ?
O1 C1 C101 C18 -69(2) . . . . ?
O2 C4 C33 O9 136.0(18) . . . . ?
O2 C4 C33 C22 -105(2) . . . . ?
O4 C5 C19 O22 167.1(19) . . . . ?
O4 C5 C19 C20 -66(2) . . . . ?
O5 C63 C100 O24 -16(3) . . . . ?
O5 C63 C100 C60 108(2) . . . . ?
O8 C2 C15 O6 169.8(18) . . . . ?
O8 C2 C15 O14 -10(2) . . . . ?
O8 C2 C89 C34 70.8(15) . . . . ?
O8 C2 C89 C82 -106.2(15) . . . . ?
O10 C40 C56 O3 144.5(18) . . . . ?
O10 C40 C56 O25 -41(2) . . . . ?
O10 C40 C69 C14 -157.7(12) . . . . ?
O10 C40 C69 C113 26.3(17) . . . . ?
O11 C10 C12 O17 -179.5(16) . . . . ?
O11 C10 C12 C66 -58(2) . . . . ?
O15 C36 C111 O31 136(2) . . . . ?
O15 C36 C111 C130 -96(3) . . . . ?
O16 C10 C12 O17 2(2) . . . . ?
O16 C10 C12 C66 123.7(18) . . . . ?
O17 C12 C66 C50 62.0(14) . . . . ?
O17 C12 C66 C136 -119.8(15) . . . . ?
N1 C17 C53 C44 4(3) . . . . ?
N1 C23 C96 N4 1(2) . . . . ?
N1 C23 C96 C104 177.3(16) . . . . ?
O19 C63 C100 O24 163.3(17) . . . . ?
O19 C63 C100 C60 -73(2) . . . . ?
O20 C36 C111 O31 -48(3) . . . . ?
O20 C36 C111 C130 80(2) . . . . ?
O22 C19 C20 C68 23(2) . . . . ?
O22 C19 C20 C77 -157.6(17) . . . . ?
O23 C4 C33 O9 -40(2) . . . . ?
O23 C4 C33 C22 79(2) . . . . ?
O26 C1 C101 O21 -22(2) . . . . ?
O26 C1 C101 C18 101.4(18) . . . . ?
O27 C5 C19 O22 -18(3) . . . . ?
O27 C5 C19 C20 109(2) . . . . ?
O28 C25 C37 C11 74.9(15) . . . . ?
O28 C25 C37 C70 -107.0(16) . . . . ?
O28 C25 C81 O7 -167.5(17) . . . . ?
O28 C25 C81 O32 9(3) . . . . ?
O29 C32 C74 O18 136(2) . . . . ?
O29 C32 C74 O33 -43(2) . . . . ?
O29 C32 C94 C46 120.4(16) . . . . ?
O29 C32 C94 C107 -54.5(18) . . . . ?
O31 C111 C130 C78 173.8(14) . . . . ?
O31 C111 C130 C125 -4(2) . . . . ?
N2 C39 C43 C87 1(3) . . . . ?
N2 C39 C43 C97 -178.6(17) . . . . ?
N3 C26 C28 N5 -2(3) . . . . ?
N3 C26 C28 C59 177.4(19) . . . . ?
N3 C26 C48 C93 2(3) . . . . ?
N3 C26 C48 C118 -177.8(19) . . . . ?
C3 C22 C27 C95 1.4(17) . . . . ?
C3 C22 C33 O9 -110.9(15) . . . . ?
C3 C22 C33 C4 126.3(16) . . . . ?
C5 C19 C20 C68 -98.6(19) . . . . ?
C5 C19 C20 C77 81(2) . . . . ?
N4 C30 C90 C76 3(3) . . . . ?
N4 C96 C104 C72 179.9(15) . . . . ?
N4 C96 C104 C76 0(2) . . . . ?
N5 C28 C59 C61 -3(3) . . . . ?
N5 C28 C59 C67 179.7(19) . . . . ?
N5 C51 C120 C61 -1(3) . . . . ?
C6 C21 C72 C104 -1(2) . . . . ?
C6 C23 C96 N4 -178.9(15) . . . . ?
C6 C23 C96 C104 -3(2) . . . . ?
C6 C44 C53 C17 -2(2) . . . . ?
C7 C31 C58 C64 -178(2) . . . . ?
C8 C60 C98 C129 -2(2) . . . . ?
C8 C60 C100 O24 -168.0(14) . . . . ?
C8 C60 C100 C63 70.1(18) . . . . ?
C8 C131 C138 C129 1(3) . . . . ?
C9 C18 C35 C75 -3(2) . . . . ?
C9 C18 C101 O21 69.2(14) . . . . ?
C9 C18 C101 C1 -54.9(19) . . . . ?
C10 C12 C66 C50 -59(2) . . . . ?
C10 C12 C66 C136 118.9(17) . . . . ?
C11 C37 C70 C122 0.4(19) . . . . ?
C11 C85 C126 C122 1(2) . . . . ?
C12 C66 C136 C124 179.5(11) . . . . ?
C14 C69 C113 C117 3.8(19) . . . . ?
C15 C2 C89 C34 -50.2(19) . . . . ?
C15 C2 C89 C82 132.8(15) . . . . ?
C16 N7 C54 C64 0(3) . . . . ?
C16 C31 C58 C64 4(3) . . . . ?
C16 C39 C43 C87 -176.7(16) . . . . ?
C16 C39 C43 C97 4(3) . . . . ?
N7 C16 C31 C7 177.2(18) . . . . ?
N7 C16 C31 C58 -5(3) . . . . ?
N7 C16 C39 N2 2(3) . . . . ?
N7 C16 C39 C43 179.1(18) . . . . ?
N7 C54 C64 C58 -1(3) . . . . ?
C17 N1 C23 C6 4(3) . . . . ?
C17 N1 C23 C96 -176.4(16) . . . . ?
C18 C9 C114 C106 -1(2) . . . . ?
C18 C35 C75 C106 4(2) . . . . ?
C19 C20 C68 C115 177.9(16) . . . . ?
C19 C20 C77 C134 -179.2(16) . . . . ?
C20 C68 C115 C132 1(3) . . . . ?
C20 C77 C134 C132 1(3) . . . . ?
C21 C6 C23 N1 179.5(16) . . . . ?
C21 C6 C23 C96 0(2) . . . . ?
C21 C6 C44 C53 179.7(15) . . . . ?
C21 C72 C104 C76 178.1(13) . . . . ?
C21 C72 C104 C96 -2(2) . . . . ?
C22 C3 C57 C49 -3.3(19) . . . . ?
C22 C27 C95 C49 0.8(19) . . . . ?
C23 N1 C17 C53 -5(3) . . . . ?
C23 C6 C21 C72 2(2) . . . . ?
C23 C6 C44 C53 1(2) . . . . ?
C23 C96 C104 C72 4(2) . . . . ?
C23 C96 C104 C76 -176.1(14) . . . . ?
C24 O24 C100 C60 80.7(19) . . . . ?
C24 O24 C100 C63 -156.4(18) . . . . ?
C25 C37 C70 C122 -177.7(13) . . . . ?
C26 N3 C102 C47 -2(3) . . . . ?
C26 C28 C59 C61 178.4(18) . . . . ?
C26 C28 C59 C67 1(3) . . . . ?
C26 C48 C93 C47 -2(3) . . . . ?
C26 C48 C118 C67 0(3) . . . . ?
C27 C22 C33 O9 63.0(13) . . . . ?
C27 C22 C33 C4 -60(2) . . . . ?
C28 N5 C51 C120 0(3) . . . . ?
C28 C26 C48 C93 -179.4(18) . . . . ?
C28 C26 C48 C118 0(3) . . . . ?
C28 C59 C61 C120 2(3) . . . . ?
C28 C59 C67 C118 0(3) . . . . ?
C30 N4 C96 C23 176.5(18) . . . . ?
C30 N4 C96 C104 0(3) . . . . ?
C31 C7 C97 C43 1(3) . . . . ?
C31 C16 N7 Tb3 -172.8(13) . . . . ?
C31 C16 N7 C54 3(3) . . . . ?
C31 C16 C39 N2 -177.5(18) . . . . ?
C31 C16 C39 C43 0(3) . . . . ?
C31 C58 C64 C54 -1(3) . . . . ?
C32 C94 C107 C137 177.7(15) . . . . ?
C33 C22 C27 C95 -172.9(12) . . . . ?
C34 C103 C110 C128 -2(2) . . . . ?
C35 C18 C101 O21 -110.4(14) . . . . ?
C35 C18 C101 C1 125.5(15) . . . . ?
C35 C75 C106 C114 -3(2) . . . . ?
C36 C111 C130 C78 44(2) . . . . ?
C36 C111 C130 C125 -133.6(16) . . . . ?
C37 C11 C85 C126 -1(2) . . . . ?
C37 C25 C81 O7 -39(3) . . . . ?
C37 C25 C81 O32 138(2) . . . . ?
C37 C70 C122 C126 0(2) . . . . ?
N8 C45 C86 C29 3(2) . . . . ?
N8 C45 C86 C79 -176.3(16) . . . . ?
N8 C45 C99 N6 -3(2) . . . . ?
N8 C45 C99 C13 179.6(16) . . . . ?
N8 C65 C73 C29 -2(3) . . . . ?
C39 N2 C52 C41 2(3) . . . . ?
C39 C16 N7 Tb3 8(2) . . . . ?
C39 C16 N7 C54 -176.5(19) . . . . ?
C39 C16 C31 C7 -4(3) . . . . ?
C39 C16 C31 C58 174.6(18) . . . . ?
C39 C43 C87 C41 2(2) . . . . ?
C39 C43 C97 C7 -4(3) . . . . ?
C40 C69 C113 C117 179.8(11) . . . . ?
C42 N6 C99 C13 3(3) . . . . ?
C42 N6 C99 C45 -174.7(18) . . . . ?
C42 C38 C91 C13 -3(2) . . . . ?
C44 C6 C21 C72 -175.9(14) . . . . ?
C44 C6 C23 N1 -2(2) . . . . ?
C44 C6 C23 C96 178.0(14) . . . . ?
C45 N8 C65 C73 4(3) . . . . ?
C46 C94 C107 C137 3(2) . . . . ?
C46 C123 C127 C137 2(3) . . . . ?
C48 C26 C28 N5 -179.8(18) . . . . ?
C48 C26 C28 C59 -1(3) . . . . ?
C50 C66 C136 C124 -2.3(16) . . . . ?
C50 C83 C116 C124 1.4(18) . . . . ?
C51 N5 C28 C26 -179.5(19) . . . . ?
C51 N5 C28 C59 2(3) . . . . ?
C52 N2 C39 C16 175(2) . . . . ?
C52 N2 C39 C43 -2(3) . . . . ?
C52 C41 C87 C43 -3(3) . . . . ?
C55 O21 C101 C1 -155.8(17) . . . . ?
C55 O21 C101 C18 76.6(18) . . . . ?
C56 C40 C69 C14 79.3(17) . . . . ?
C56 C40 C69 C113 -96.7(16) . . . . ?
C57 C3 C22 C27 -0.1(17) . . . . ?
C57 C3 C22 C33 174.2(12) . . . . ?
C57 C49 C95 C27 -4.3(19) . . . . ?
C59 C61 C120 C51 0(3) . . . . ?
C59 C67 C118 C48 0(3) . . . . ?
C60 C8 C131 C138 -4(2) . . . . ?
C60 C98 C129 C138 0(2) . . . . ?
C61 C59 C67 C118 -177.8(18) . . . . ?
C62 C78 C130 C111 178.5(14) . . . . ?
C62 C78 C130 C125 -3(2) . . . . ?
C62 C109 C121 C125 -3(2) . . . . ?
C65 N8 C45 C86 -4(3) . . . . ?
C65 N8 C45 C99 177.2(17) . . . . ?
C66 C50 C83 C116 -3.9(18) . . . . ?
C67 C59 C61 C120 179(2) . . . . ?
C68 C20 C77 C134 0(3) . . . . ?
C68 C115 C132 C134 0(3) . . . . ?
C69 C14 C84 C71 -1.6(19) . . . . ?
C69 C40 C56 O3 -91(2) . . . . ?
C69 C40 C56 O25 83(2) . . . . ?
C69 C113 C117 C71 -1(2) . . . . ?
C70 C122 C126 C85 0(2) . . . . ?
C73 C29 C86 C45 -1(2) . . . . ?
C73 C29 C86 C79 178.1(17) . . . . ?
C74 C32 C94 C46 -4(2) . . . . ?
C74 C32 C94 C107 -178.8(15) . . . . ?
C75 C106 C114 C9 2(2) . . . . ?
C77 C20 C68 C115 -2(3) . . . . ?
C78 C62 C109 C121 0(2) . . . . ?
C80 O10 C40 C56 -163(2) . . . . ?
C80 O10 C40 C69 72(2) . . . . ?
C81 C25 C37 C11 -51(2) . . . . ?
C81 C25 C37 C70 127.1(16) . . . . ?
C83 C50 C66 C12 -177.5(12) . . . . ?
C83 C50 C66 C136 4.3(17) . . . . ?
C83 C116 C124 C136 0.6(17) . . . . ?
C84 C14 C69 C40 -178.7(11) . . . . ?
C84 C14 C69 C113 -2.5(18) . . . . ?
C84 C71 C117 C113 -3(2) . . . . ?
C85 C11 C37 C25 178.3(13) . . . . ?
C85 C11 C37 C70 0.2(19) . . . . ?
C86 C29 C73 C65 0(3) . . . . ?
C86 C45 C99 N6 178.4(16) . . . . ?
C86 C45 C99 C13 1(2) . . . . ?
C86 C79 C108 C13 2(2) . . . . ?
C87 C41 C52 N2 1(3) . . . . ?
C87 C43 C97 C7 176.5(16) . . . . ?
C88 O9 C33 C4 -63(2) . . . . ?
C88 O9 C33 C22 175.5(16) . . . . ?
C89 C2 C15 O6 -68(2) . . . . ?
C89 C2 C15 O14 112(2) . . . . ?
C89 C34 C103 C110 1(2) . . . . ?
C89 C82 C128 C110 1(2) . . . . ?
C90 C76 C104 C72 -178.7(13) . . . . ?
C90 C76 C104 C96 1(2) . . . . ?
C91 C13 C99 N6 -4(2) . . . . ?
C91 C13 C99 C45 173.2(14) . . . . ?
C91 C13 C108 C79 -174.4(14) . . . . ?
C91 C38 C42 N6 1(3) . . . . ?
C92 O17 C12 C10 -165.3(19) . . . . ?
C92 O17 C12 C66 73(2) . . . . ?
C93 C47 C102 N3 2(3) . . . . ?
C93 C48 C118 C67 179.7(19) . . . . ?
C94 C32 C74 O18 -99(2) . . . . ?
C94 C32 C74 O33 82(2) . . . . ?
C94 C46 C123 C127 -2(2) . . . . ?
C94 C107 C137 C127 -2(3) . . . . ?
C95 C49 C57 C3 5.6(19) . . . . ?
C96 N4 C30 C90 -2(3) . . . . ?
C97 C7 C31 C16 3(3) . . . . ?
C97 C7 C31 C58 -174.8(18) . . . . ?
C97 C43 C87 C41 -178.9(16) . . . . ?
C98 C60 C100 O24 9.3(18) . . . . ?
C98 C60 C100 C63 -112.6(16) . . . . ?
C98 C129 C138 C131 1(3) . . . . ?
C99 N6 C42 C38 -1(3) . . . . ?
C99 C13 C91 C38 4(2) . . . . ?
C99 C13 C108 C79 2(2) . . . . ?
C99 C45 C86 C29 -178.8(15) . . . . ?
C99 C45 C86 C79 2(2) . . . . ?
C100 C60 C98 C129 -179.8(13) . . . . ?
C101 C18 C35 C75 176.7(13) . . . . ?
C102 N3 C26 C28 -179(2) . . . . ?
C102 N3 C26 C48 0(3) . . . . ?
C102 C47 C93 C48 0(3) . . . . ?
C103 C34 C89 C2 -176.8(13) . . . . ?
C103 C34 C89 C82 0(2) . . . . ?
C103 C110 C128 C82 0(2) . . . . ?
C104 C76 C90 C30 -3(2) . . . . ?
C105 O31 C111 C36 -66(2) . . . . ?
C105 O31 C111 C130 165.0(19) . . . . ?
C108 C13 C91 C38 -179.8(14) . . . . ?
C108 C13 C99 N6 179.6(16) . . . . ?
C108 C13 C99 C45 -3(2) . . . . ?
C108 C79 C86 C29 177.5(15) . . . . ?
C108 C79 C86 C45 -4(2) . . . . ?
C109 C62 C78 C130 3(2) . . . . ?
C109 C121 C125 C130 2(2) . . . . ?
C112 O29 C32 C74 -53(2) . . . . ?
C112 O29 C32 C94 -177.9(19) . . . . ?
C114 C9 C18 C35 2(2) . . . . ?
C114 C9 C18 C101 -177.9(13) . . . . ?
C115 C132 C134 C77 -1(3) . . . . ?
C116 C124 C136 C66 -0.1(18) . . . . ?
C117 C71 C84 C14 5(2) . . . . ?
C118 C48 C93 C47 178(2) . . . . ?
C119 O8 C2 C15 -168.3(19) . . . . ?
C119 O8 C2 C89 68(2) . . . . ?
C121 C125 C130 C78 1(2) . . . . ?
C121 C125 C130 C111 179.0(14) . . . . ?
C123 C46 C94 C32 -175.4(15) . . . . ?
C123 C46 C94 C107 -1(2) . . . . ?
C123 C127 C137 C107 0(3) . . . . ?
C128 C82 C89 C2 175.4(14) . . . . ?
C128 C82 C89 C34 -2(2) . . . . ?
C131 C8 C60 C98 4(2) . . . . ?
C131 C8 C60 C100 -178.2(13) . . . . ?
C133 O22 C19 C5 -158(2) . . . . ?
C133 O22 C19 C20 79(2) . . . . ?
C135 O28 C25 C37 68(2) . . . . ?
C135 O28 C25 C81 -163(2) . . . . ?
